data_1574606
loop_
_publ_author_name
'Zhu, Chen'
'Li, Bo'
'Li, Chen'
'Lu, Luyao'
'Li, Hao'
'Yuan, Xinhua'
'Kang, Xi'
'Jiang, De-en'
'Zhu, Manzhou'

_publ_section_title
;
 Arylation of gold nanoclusters and insights into structure-related CO2
 reduction reaction performances
;
_journal_issue 23
_journal_name_full 'Chemical Science'
_journal_page_first 10273
_journal_page_last 10281
_journal_paper_doi 10.1039/D5SC01200G
_journal_volume 16
_journal_year 2025
_chemical_formula_moiety 'C148 H120 Au15 F2 O3 P6 S4, C24 H16 B F4'
_chemical_formula_sum 'C172 H136 Au15 B F6 O3 P6 S4'
_chemical_formula_weight 5644.17
_space_group_crystal_system triclinic
_space_group_IT_number 2
_space_group_name_Hall '-P 1'
_space_group_name_H-M_alt 'P -1'
_atom_sites_solution_hydrogens geom
_atom_sites_solution_primary dual
_audit_creation_date 2023-09-19
_audit_creation_method
;
Olex2 1.5
(compiled 2022.04.07 svn.rca3783a0 for OlexSys, GUI svn.r6498)
;
_audit_update_record
;
2025-04-10 deposited with the CCDC.	2025-05-06 downloaded from the CCDC.
;
_cell_angle_alpha 99.314(7)
_cell_angle_beta 101.816(7)
_cell_angle_gamma 97.815(7)
_cell_formula_units_Z 2
_cell_length_a 16.7395(14)
_cell_length_b 22.413(2)
_cell_length_c 23.670(2)
_cell_measurement_reflns_used 10134
_cell_measurement_temperature 120
_cell_measurement_theta_max 68.79
_cell_measurement_theta_min 2.76
_cell_volume 8445.3(13)
_computing_cell_refinement
;
X-Area Recipe 1.37.0.0 (STOE, 2021)
;
_computing_data_collection
;
X-Area Pilatus3_SV 1.31.175.0 (STOE, 2021)
;
_computing_data_reduction
;
X-Area Integrate 2.5.1.0 (STOE, 2021)
X-Area LANA 2.6.2.0 (STOE, 2021)
;
_computing_molecular_graphics 'Olex2 1.5 (Dolomanov et al., 2009)'
_computing_publication_material
;
STOE & Cie GmbH, X-Area, software package for collecting single-crystal or
multi-domain crystal data on STOE area-detector diffractometers, for image 
processing, for the correction and scaling of reflection intensities and 
for outlier rejection, version 2.0, Darmstadt 2021
;
_computing_structure_refinement 'SHELXL 2018/3 (Sheldrick, 2015)'
_computing_structure_solution 'SHELXT 2014/5 (Sheldrick, 2014)'
_diffrn_ambient_temperature 120
_diffrn_detector Pilatus300K
_diffrn_detector_area_resol_mean 5.81
_diffrn_detector_type 'DECTRIS PILATUS 300K'
_diffrn_measured_fraction_theta_full 0.955
_diffrn_measured_fraction_theta_max 0.955
_diffrn_measurement_details '1465 frames, detector distance = 60 mm'
_diffrn_measurement_device 'Eulerian 4-circle diffractometer'
_diffrn_measurement_device_type 'STOE STADIVARI'
_diffrn_measurement_method 'rotation method, \w scans'
_diffrn_radiation_collimation '1.2 mm, 0.6 diameter'
_diffrn_radiation_monochromator 'Graded multilayer mirror'
_diffrn_radiation_polarisn_norm 270
_diffrn_radiation_probe x-ray
_diffrn_radiation_type 'Cu K\a'
_diffrn_radiation_wavelength 1.54186
_diffrn_reflns_av_R_equivalents 0.0890
_diffrn_reflns_av_unetI/netI 0.0986
_diffrn_reflns_Laue_measured_fraction_full 0.955
_diffrn_reflns_Laue_measured_fraction_max 0.955
_diffrn_reflns_limit_h_max 11
_diffrn_reflns_limit_h_min -19
_diffrn_reflns_limit_k_max 25
_diffrn_reflns_limit_k_min -24
_diffrn_reflns_limit_l_max 27
_diffrn_reflns_limit_l_min -21
_diffrn_reflns_number 50636
_diffrn_reflns_point_group_measured_fraction_full 0.955
_diffrn_reflns_point_group_measured_fraction_max 0.955
_diffrn_reflns_theta_full 62.498
_diffrn_reflns_theta_max 62.498
_diffrn_reflns_theta_min 4.208
_diffrn_source 'GeniX 3D HF Cu'
_diffrn_source_current 0.600
_diffrn_source_power 0.030
_diffrn_source_voltage 50
_exptl_absorpt_coefficient_mu 25.249
_exptl_absorpt_correction_T_max 1.0000
_exptl_absorpt_correction_T_min 1.0000
_exptl_absorpt_correction_type multi-scan
_exptl_absorpt_process_details
;
STOE LANA, absorption correction by scaling of reflection intensities.
J. Koziskova, F. Hahn, J. Richter, J. Kozisek, "Comparison of different
absorption corrections on the model structure of tetrakis(\m~2~-acetato)-
diaqua-di-copper(II)", Acta Chimica Slovaca, vol. 9, no. 2, 2016, pp. 136 - 140.
;
_exptl_crystal_colour 'metallic blackish black'
_exptl_crystal_colour_lustre metallic
_exptl_crystal_colour_modifier blackish
_exptl_crystal_colour_primary black
_exptl_crystal_density_diffrn 2.220
_exptl_crystal_density_method 'not measured'
_exptl_crystal_description cube
_exptl_crystal_F_000 5180
_refine_diff_density_max 4.857
_refine_diff_density_min -2.679
_refine_diff_density_rms 0.325
_refine_ls_extinction_method none
_refine_ls_goodness_of_fit_ref 0.941
_refine_ls_hydrogen_treatment constr
_refine_ls_matrix_type full
_refine_ls_number_parameters 1532
_refine_ls_number_reflns 25743
_refine_ls_number_restraints 2065
_refine_ls_restrained_S_all 0.912
_refine_ls_R_factor_all 0.1101
_refine_ls_R_factor_gt 0.0746
_refine_ls_shift/su_max 0.001
_refine_ls_shift/su_mean 0.000
_refine_ls_structure_factor_coef Fsqd
_refine_ls_weighting_details 'w=1/[\s^2^(Fo^2^)+(0.1244P)^2^] where P=(Fo^2^+2Fc^2^)/3'
_refine_ls_weighting_scheme calc
_refine_ls_wR_factor_gt 0.1878
_refine_ls_wR_factor_ref 0.2040
_reflns_Friedel_coverage 0.000
_reflns_number_gt 15498
_reflns_number_total 25743
_reflns_threshold_expression 'I > 2\s(I)'
_cod_data_source_file d5sc01200g2.cif
_cod_data_source_block 1_CCDC1
_cod_depositor_comments 'Adding full bibliography for 1574605--1574607.cif.'
_cod_original_cell_volume 8445.0(13)
_cod_database_code 1574606
_shelx_shelxl_version_number 2018/3
_shelx_space_group_comment
;
The symmetry employed for this shelxl refinement is uniquely defined
by the following loop, which should always be used as a source of
symmetry information in preference to the above space-group names.
They are only intended as comments.
;
_olex2_refinement_description
;
1. Fixed Uiso
 At 1.2 times of:
  All C(H) groups
 At 1.5 times of:
  All C(H,H,H) groups
2. Rigid bond restraints
 C56, F30
 with sigma for 1-2 distances of 0.01 and sigma for 1-3 distances of 0.02
3. Uiso/Uaniso restraints and constraints
C00V \\sim C00X \\sim C00Y \\sim C00Z \\sim C010 \\sim C011 \\sim C012 \\sim
C013 \\sim C014 \\sim C015 \\sim C016 \\sim C017 \\sim C018 \\sim C019 \\sim
C01A \\sim C01B \\sim C01C \\sim C01D \\sim C01E \\sim C01F \\sim C01G \\sim
C01H \\sim C01I \\sim C01J \\sim C01K \\sim C01L \\sim C01M \\sim C01N \\sim
C01O \\sim C01P \\sim C01Q \\sim C01R \\sim C01S \\sim C01T \\sim C01U \\sim
C01V \\sim C01W \\sim C01X \\sim C01Y \\sim C01Z \\sim C020 \\sim C021 \\sim
C022 \\sim C023 \\sim C024 \\sim C025 \\sim C026 \\sim C027 \\sim C028 \\sim
C029 \\sim C02A \\sim C02B \\sim C02C \\sim C02D \\sim C02E \\sim C02F \\sim
C02G \\sim C02H \\sim C02I \\sim C02J \\sim C02K \\sim C02L \\sim C02M \\sim
C02N \\sim C02O \\sim C02P \\sim C02Q \\sim C02R \\sim C02S \\sim C02T \\sim
C02U \\sim C02V \\sim C02W \\sim C02X \\sim C02Y \\sim C02Z \\sim C030 \\sim
C031 \\sim C032 \\sim C033 \\sim C034 \\sim C035 \\sim C036 \\sim C037 \\sim
C038 \\sim C039 \\sim C03A \\sim C03B \\sim C03D \\sim C03E \\sim C03F \\sim
C03G \\sim C03H \\sim C03I \\sim C03J \\sim C03K \\sim C03L \\sim C03M \\sim
C03N \\sim C03O \\sim C03P \\sim C03Q \\sim C03R \\sim C03S \\sim C03T \\sim
C03U \\sim C03V \\sim C03W \\sim C03X \\sim C03Y \\sim C03Z \\sim C040 \\sim
C041 \\sim C042 \\sim C043 \\sim C044 \\sim C045 \\sim C046 \\sim C047 \\sim
C048 \\sim C04C \\sim C04D \\sim C04F \\sim C04G \\sim C04H \\sim C04I \\sim
C04J \\sim C04K \\sim C04P \\sim C04R \\sim C051 \\sim C24 \\sim C26 \\sim C27
\\sim C5 \\sim C29 \\sim C32 \\sim C33 \\sim C36 \\sim C37 \\sim C39 \\sim C40
\\sim C41 \\sim C42 \\sim C45 \\sim C50 \\sim C54 \\sim C55 \\sim C60 \\sim C61
\\sim C62 \\sim C68 \\sim C81 \\sim C82 \\sim C95 \\sim C101 \\sim C138 \\sim
C139 \\sim C155 \\sim C38 \\sim C56 \\sim C87 \\sim C99 \\sim C44 \\sim C49
\\sim C2 \\sim C4 \\sim C179 \\sim C48 \\sim C1 \\sim C3 \\sim C51: within 2A
with sigma of 0.01 and sigma for terminal atoms of 0.02 within 2A
Uanis(C00V) \\sim Ueq, Uanis(C00X) \\sim Ueq, Uanis(C00Y) \\sim Ueq,
Uanis(C00Z) \\sim Ueq, Uanis(C010) \\sim Ueq, Uanis(C011) \\sim Ueq,
Uanis(C012) \\sim Ueq, Uanis(C013) \\sim Ueq, Uanis(C014) \\sim Ueq,
Uanis(C015) \\sim Ueq, Uanis(C016) \\sim Ueq, Uanis(C017) \\sim Ueq,
Uanis(C018) \\sim Ueq, Uanis(C019) \\sim Ueq, Uanis(C01A) \\sim Ueq,
Uanis(C01B) \\sim Ueq, Uanis(C01C) \\sim Ueq, Uanis(C01D) \\sim Ueq,
Uanis(C01E) \\sim Ueq, Uanis(C01F) \\sim Ueq, Uanis(C01G) \\sim Ueq,
Uanis(C01H) \\sim Ueq, Uanis(C01I) \\sim Ueq, Uanis(C01J) \\sim Ueq,
Uanis(C01K) \\sim Ueq, Uanis(C01L) \\sim Ueq, Uanis(C01M) \\sim Ueq,
Uanis(C01N) \\sim Ueq, Uanis(C01O) \\sim Ueq, Uanis(C01P) \\sim Ueq,
Uanis(C01Q) \\sim Ueq, Uanis(C01R) \\sim Ueq, Uanis(C01S) \\sim Ueq,
Uanis(C01T) \\sim Ueq, Uanis(C01U) \\sim Ueq, Uanis(C01V) \\sim Ueq,
Uanis(C01W) \\sim Ueq, Uanis(C01X) \\sim Ueq, Uanis(C01Y) \\sim Ueq,
Uanis(C01Z) \\sim Ueq, Uanis(C020) \\sim Ueq, Uanis(C021) \\sim Ueq,
Uanis(C022) \\sim Ueq, Uanis(C023) \\sim Ueq, Uanis(C024) \\sim Ueq,
Uanis(C025) \\sim Ueq, Uanis(C026) \\sim Ueq, Uanis(C027) \\sim Ueq,
Uanis(C028) \\sim Ueq, Uanis(C029) \\sim Ueq, Uanis(C02A) \\sim Ueq,
Uanis(C02B) \\sim Ueq, Uanis(C02C) \\sim Ueq, Uanis(C02D) \\sim Ueq,
Uanis(C02E) \\sim Ueq, Uanis(C02F) \\sim Ueq, Uanis(C02G) \\sim Ueq,
Uanis(C02H) \\sim Ueq, Uanis(C02I) \\sim Ueq, Uanis(C02J) \\sim Ueq,
Uanis(C02K) \\sim Ueq, Uanis(C02L) \\sim Ueq, Uanis(C02M) \\sim Ueq,
Uanis(C02N) \\sim Ueq, Uanis(C02O) \\sim Ueq, Uanis(C02P) \\sim Ueq,
Uanis(C02Q) \\sim Ueq, Uanis(C02R) \\sim Ueq, Uanis(C02S) \\sim Ueq,
Uanis(C02T) \\sim Ueq, Uanis(C02U) \\sim Ueq, Uanis(C02V) \\sim Ueq,
Uanis(C02W) \\sim Ueq, Uanis(C02X) \\sim Ueq, Uanis(C02Y) \\sim Ueq,
Uanis(C02Z) \\sim Ueq, Uanis(C030) \\sim Ueq, Uanis(C031) \\sim Ueq,
Uanis(C032) \\sim Ueq, Uanis(C033) \\sim Ueq, Uanis(C034) \\sim Ueq,
Uanis(C035) \\sim Ueq, Uanis(C036) \\sim Ueq, Uanis(C037) \\sim Ueq,
Uanis(C038) \\sim Ueq, Uanis(C039) \\sim Ueq, Uanis(C03A) \\sim Ueq,
Uanis(C03B) \\sim Ueq, Uanis(C03D) \\sim Ueq, Uanis(C03E) \\sim Ueq,
Uanis(C03F) \\sim Ueq, Uanis(C03G) \\sim Ueq, Uanis(C03H) \\sim Ueq,
Uanis(C03I) \\sim Ueq, Uanis(C03J) \\sim Ueq, Uanis(C03K) \\sim Ueq,
Uanis(C03L) \\sim Ueq, Uanis(C03M) \\sim Ueq, Uanis(C03N) \\sim Ueq,
Uanis(C03O) \\sim Ueq, Uanis(C03P) \\sim Ueq, Uanis(C03Q) \\sim Ueq,
Uanis(C03R) \\sim Ueq, Uanis(C03S) \\sim Ueq, Uanis(C03T) \\sim Ueq,
Uanis(C03U) \\sim Ueq, Uanis(C03V) \\sim Ueq, Uanis(C03W) \\sim Ueq,
Uanis(C03X) \\sim Ueq, Uanis(C03Y) \\sim Ueq, Uanis(C03Z) \\sim Ueq,
Uanis(C040) \\sim Ueq, Uanis(C041) \\sim Ueq, Uanis(C042) \\sim Ueq,
Uanis(C043) \\sim Ueq, Uanis(C044) \\sim Ueq, Uanis(C045) \\sim Ueq,
Uanis(C046) \\sim Ueq, Uanis(C047) \\sim Ueq, Uanis(C048) \\sim Ueq,
Uanis(C04C) \\sim Ueq, Uanis(C04D) \\sim Ueq, Uanis(C04F) \\sim Ueq,
Uanis(C04G) \\sim Ueq, Uanis(C04H) \\sim Ueq, Uanis(C04I) \\sim Ueq,
Uanis(C04J) \\sim Ueq, Uanis(C04K) \\sim Ueq, Uanis(C04P) \\sim Ueq,
Uanis(C04R) \\sim Ueq, Uanis(C051) \\sim Ueq, Uanis(C24) \\sim Ueq, Uanis(C26)
\\sim Ueq, Uanis(C27) \\sim Ueq, Uanis(C5) \\sim Ueq, Uanis(C29) \\sim Ueq,
Uanis(C32) \\sim Ueq, Uanis(C33) \\sim Ueq, Uanis(C36) \\sim Ueq, Uanis(C37)
\\sim Ueq, Uanis(C39) \\sim Ueq, Uanis(C40) \\sim Ueq, Uanis(C41) \\sim Ueq,
Uanis(C42) \\sim Ueq, Uanis(C45) \\sim Ueq, Uanis(C50) \\sim Ueq, Uanis(C54)
\\sim Ueq, Uanis(C55) \\sim Ueq, Uanis(C60) \\sim Ueq, Uanis(C61) \\sim Ueq,
Uanis(C62) \\sim Ueq, Uanis(C68) \\sim Ueq, Uanis(C81) \\sim Ueq, Uanis(C82)
\\sim Ueq, Uanis(C95) \\sim Ueq, Uanis(C101) \\sim Ueq, Uanis(C138) \\sim Ueq,
Uanis(C139) \\sim Ueq, Uanis(C155) \\sim Ueq, Uanis(C38) \\sim Ueq, Uanis(C56)
\\sim Ueq, Uanis(C87) \\sim Ueq, Uanis(C99) \\sim Ueq, Uanis(C44) \\sim Ueq,
Uanis(C49) \\sim Ueq, Uanis(C2) \\sim Ueq, Uanis(C4) \\sim Ueq, Uanis(C179)
\\sim Ueq, Uanis(C48) \\sim Ueq, Uanis(C1) \\sim Ueq, Uanis(C3) \\sim Ueq,
Uanis(C51) \\sim Ueq: with sigma of 0.01 and sigma for terminal atoms of 0.02
4.a Aromatic/amide H refined with riding coordinates:
 C026(H026), C03P(H03P), C03D(H03D), C020(H020), C01I(H01I), C01E(H01E),
 C02X(H02X), C019(H019), C031(H031), C03E(H03E), C032(H032), C04G(H04G),
 C03G(H03G), C015(H015), C037(H037), C03Q(H03Q), C043(H043), C00Z(H00Z),
 C010(H010), C03X(H03X), C03B(H03B), C02T(H02T), C01H(H01H), C04D(H04D),
 C27(H27), C028(H028), C01R(H01R), C02L(H02L), C02Y(H02Y), C02H(H02H),
 C029(H029), C02C(H02C), C01Y(H01Y), C021(H021), C012(H012), C018(H018),
 C01A(H01A), C045(H045), C03N(H03N), C044(H044), C03F(H03F), C02A(H02A),
 C040(H040), C02Q(H02Q), C01P(H01P), C025(H025), C02M(H02M), C03H(H03H),
 C051(H051), C04P(H04P), C03T(H03T), C02E(H02E), C01B(H01B), C01F(H01F),
 C022(H022), C02G(H02G), C01K(H01K), C03L(H03L), C02V(H02V), C04H(H04H),
 C02I(H02I), C01N(H01N), C01M(H01M), C01G(H01G), C02D(H02D), C03I(H03I),
 C01D(H01D), C01Z(H01Z), C03V(H03V), C03M(H03M), C03Z(H03Z), C03J(H03J),
 C048(H048), C02J(H02K), C033(H033), C016(H016), C32(H32), C046(H046), C42(H42),
  C33(H33), C03S(H03S), C039(H039), C02O(H02O), C03Y(H03Y), C038(H038),
 C03A(H03O), C02R(H02R), C03K(H03R), C04I(H04I), C5(H5), C24(H24), C39(H39),
 C87(H87), C40(H40), C36(H36), C041(H041), C60(H60), C034(H034), C02F(H02N),
 C04C(H04E), C138(H138), C99(H99), C139(H139), C41(H41), C04R(H04R), C03U(H03U),
  C62(H62), C101(H101), C95(H95), C55(H55), C68(H68), C38(H38), C29(H29),
 C2(H2), C155(H155), C44(H44), C036(H036), C02P(H02P), C04F(H04F), C49(H49),
 C179(H179), C48(H48), C3(H3), C51(H51)
4.b Fitted hexagon refined as free rotating group:
 C00Y(C026,C03P,C03D,C020,C01X), C011(C01I,C01E,C02X,C019,C031), C013(C03E,
 C032,C04G,C03G,C015), C014(C01U,C037,C03Q,C043,C00Z), C01J(C010,C03X,C04J,C03B,
 C02T), C01O(C00X,C01H,C04D,C27,C028), C01R(C02L,C02Y,C01T,C02H,C029),
 C01S(C02C,C01Y,C021,C012,C018), C01V(C01A,C045,C03N,C044,C03F), C024(C02A,C040,
 C02Q,C01P,C025), C02B(C02M,C03H,C051,C04P,C03T), C02E(C01C,C01B,C01F,C027,
 C022), C02G(C017,C01K,C03L,C02V,C04H), C02I(C01N,C030,C01M,C01G,C03R),
 C02N(C02D,C03I,C01D,C01Z,C02K), C02W(C03V,C03M,C01L,C03Z,C03J), C02Z(C048,C02J,
 C033,C016,C01W), C03O(C32,C046,C42,C33,C03W), C03S(C039,C02O,C03Y,C038,C01Q),
 C042(C03A,C02R,C00V,C03K,C04I), C5(C24,C26,C39,C87,C40), C36(C041,C45,C60,C034,
 C023), C54(C02F,C04C,C138,C99,C139), C61(C41,C04R,C50,C03U,C62), C101(C95,C82,
 C55,C68,C04K), C56(C38,C29,C37,C2,C155), C44(C02S,C036,C02P,C04F,C49), C4(C179,
 C48,C1,C3,C51)
4.c Idealised Me refined as rotating group:
 C02U(H02B,H02F,H02J), C035(H03A,H03C,H03K), C047(H04A,H04B,H04C), C81(H81A,
 H81B,H81C)
;
_smtbx_masks_void_probe_radius 1.2
_smtbx_masks_void_truncation_radius 1.2
_olex2_submission_special_instructions 'No special instructions were received'
_stoe_detector_distance '60.0 mm'
_stoe_detector_pixelsize_x '0.172 mm'
_stoe_detector_pixelsize_y '0.172 mm'
_stoe_detector_size_x '8.4 cm'
_stoe_detector_size_y '10.6 cm'
_stoe_evaluation_integration_a 6.0
_stoe_evaluation_integration_b 0.5
_stoe_evaluation_integration_ems 0.010
_stoe_evaluation_lana_bis_l_even_max -
_stoe_evaluation_lana_bis_l_odd_max -
_stoe_evaluation_lana_bos_l_even_max 4
_stoe_evaluation_lana_bos_l_odd_max 1
_stoe_evaluation_lana_completeness 91.4
_stoe_evaluation_lana_dxs_max_order 3
_stoe_evaluation_lana_dys_max_order 3
_stoe_evaluation_lana_fs_max_order 3
_stoe_evaluation_lana_max_2theta_available 139.9
_stoe_evaluation_lana_max_2theta_desired 139.9
_stoe_evaluation_lana_mean_redundancy 1.9
_stoe_evaluation_lana_number_refls_after_or 56176
_stoe_evaluation_lana_number_refls_outliers 3859
_stoe_evaluation_lana_number_refls_total 60035
_stoe_evaluation_lana_number_refls_unique 29237
_stoe_evaluation_lana_number_refls_written 56176
_stoe_evaluation_lana_or_c1 0.035
_stoe_evaluation_lana_or_c2 0
_stoe_evaluation_lana_or_c3 0
_stoe_evaluation_lana_or_c4 0.7
_stoe_evaluation_lana_point_group -1
_stoe_evaluation_lana_table
;
#----------------------------------------------------------------------------
2Theta          14.9   29.7   44.5   59.3   74.1   88.9  103.7  118.5  133.3
#----------------------------------------------------------------------------
<Resolution>    4.89   2.88   2.01   1.55   1.26   1.10   0.98   0.90   0.85
N(total)         299   1442   2747   3535  10981  12778  12476  10714   5063
<Redundancy>     1.3    1.5    1.4    1.2    2.4    2.3    2.1    1.9    1.6
Complet. [%%]    82.6   95.0   92.3   89.7   94.9   98.9   97.8   95.8   67.2
<I/sigma>       40.3   36.6   31.4   10.5    6.2    3.7    2.3    2.9    2.3
R(int)         0.102  0.066  0.062  0.091  0.070  0.094  0.152  0.128  0.177
#----------------------------------------------------------------------------
;
_stoe_measurement_identifier 1
_stoe_measurement_max_exposure_per_frame '35.0 s'
_stoe_measurement_mean_exposure_per_frame '28.7 s'
_stoe_measurement_min_exposure_per_frame '5.0 s'
_stoe_measurement_total_exposure_time '11.7 h'
_stoe_measurement_total_frame_number 1465
_stoe_measurement_total_run_number 30
_stoe_measurement_tube_power '30.0 W'

loop_
_space_group_symop_operation_xyz
'x, y, z'
'-x, -y, -z'

loop_
_atom_site_label
_atom_site_type_symbol
_atom_site_fract_x
_atom_site_fract_y
_atom_site_fract_z
_atom_site_U_iso_or_equiv
_atom_site_adp_type
_atom_site_occupancy
_atom_site_site_symmetry_order
_atom_site_calc_flag
_atom_site_refinement_flags_posn
_atom_site_refinement_flags_adp
_atom_site_refinement_flags_occupancy
_atom_site_disorder_assembly
_atom_site_disorder_group
Au01 Au 0.34672(5) 0.31427(4) 0.70781(3) 0.0391(2) Uani 1 1 d . . . . .
Au02 Au 0.33524(5) 0.42035(4) 0.66306(3) 0.0397(2) Uani 1 1 d . . . . .
Au03 Au 0.18888(5) 0.33461(4) 0.66154(3) 0.0401(2) Uani 1 1 d . . . . .
Au04 Au 0.29634(5) 0.29570(4) 0.58714(3) 0.0421(2) Uani 1 1 d . . . . .
Au05 Au 0.23341(5) 0.20935(4) 0.64794(4) 0.0437(2) Uani 1 1 d . . . . .
Au06 Au 0.28564(5) 0.40768(4) 0.76992(3) 0.0435(2) Uani 1 1 d . . . . .
Au07 Au 0.46106(5) 0.41910(4) 0.76678(3) 0.0423(2) Uani 1 1 d . . . . .
Au08 Au 0.47460(5) 0.35382(4) 0.65577(3) 0.0426(2) Uani 1 1 d . . . . .
Au09 Au 0.40926(5) 0.22463(4) 0.64359(4) 0.0454(2) Uani 1 1 d . . . . .
Au0A Au 0.50535(5) 0.29888(4) 0.75720(4) 0.0452(2) Uani 1 1 d . . . . .
Au0B Au 0.22339(5) 0.27650(4) 0.76335(4) 0.0462(2) Uani 1 1 d . . . . .
Au0C Au 0.41842(5) 0.35066(4) 0.53182(4) 0.0469(2) Uani 1 1 d . . . . .
Au0D Au 0.39011(5) 0.32481(4) 0.82821(3) 0.0479(2) Uani 1 1 d . . . . .
Au0E Au 0.36048(6) 0.20832(4) 0.75324(4) 0.0493(2) Uani 1 1 d . . . . .
Au0F Au 0.34811(6) 0.43245(5) 0.89653(4) 0.0560(3) Uani 1 1 d . . . . .
S00G S 0.5490(3) 0.3957(2) 0.5882(2) 0.0459(12) Uani 1 1 d . . . . .
P00H P 0.0597(3) 0.3518(2) 0.6220(2) 0.0429(12) Uani 1 1 d . . . . .
S00I S 0.2862(3) 0.3006(2) 0.4855(2) 0.0461(12) Uani 1 1 d . . . . .
P00J P 0.5525(3) 0.5052(3) 0.8185(2) 0.0463(13) Uani 1 1 d . . . . .
P00K P 0.1369(3) 0.1252(2) 0.5972(2) 0.0461(13) Uani 1 1 d . . . . .
S00L S 0.2739(3) 0.4935(3) 0.8433(2) 0.0531(14) Uani 1 1 d . . . . .
P00M P 0.3274(3) 0.5089(2) 0.6274(2) 0.0422(12) Uani 1 1 d . . . . .
S00N S 0.4180(4) 0.3599(3) 0.9330(2) 0.0572(15) Uani 1 1 d . . . . .
P00O P 0.6383(3) 0.2899(3) 0.7976(2) 0.0513(14) Uani 1 1 d . . . . .
P00P P 0.3770(4) 0.1206(3) 0.7885(3) 0.0680(18) Uani 1 1 d . . . . .
O00Q O 0.4451(8) 0.5598(7) 0.7364(5) 0.051(4) Uani 1 1 d . . . . .
O00R O 0.0398(8) 0.2198(6) 0.5834(6) 0.053(4) Uani 1 1 d . . . . .
O00S O 0.5518(10) 0.1710(8) 0.8056(6) 0.066(4) Uani 1 1 d . . . . .
F00U F 0.5882(10) 0.0463(7) 0.5111(8) 0.108(6) Uani 1 1 d . . . . .
F00W F -0.0794(9) 0.2398(9) 0.8713(7) 0.103(6) Uani 1 1 d . . . . .
C00Y C 0.4717(8) 0.5843(6) 0.6937(4) 0.045(4) Uani 1 1 d G U . . .
C026 C 0.5424(8) 0.6288(6) 0.7050(4) 0.055(4) Uani 1 1 d G U . . .
H026 H 0.571425 0.645139 0.743537 0.066 Uiso 1 1 calc R U . . .
C03P C 0.5698(7) 0.6490(6) 0.6585(6) 0.064(4) Uani 1 1 d G U . . .
H03P H 0.617117 0.678787 0.666056 0.076 Uiso 1 1 calc R U . . .
C03D C 0.5265(9) 0.6246(6) 0.6009(5) 0.060(4) Uani 1 1 d G U . . .
H03D H 0.544781 0.638106 0.569839 0.072 Uiso 1 1 calc R U . . .
C020 C 0.4558(8) 0.5801(6) 0.5897(4) 0.053(4) Uani 1 1 d G U . . .
H020 H 0.426755 0.563776 0.551103 0.064 Uiso 1 1 calc R U . . .
C01X C 0.4284(7) 0.5599(6) 0.6361(5) 0.045(4) Uani 1 1 d G U . . .
C011 C 0.0333(8) 0.3547(6) 0.5439(4) 0.048(4) Uani 1 1 d G U . . .
C01I C 0.0935(6) 0.3457(6) 0.5122(5) 0.050(4) Uani 1 1 d G U . . .
H01I H 0.146770 0.343169 0.531687 0.061 Uiso 1 1 calc R U . . .
C01E C 0.0740(7) 0.3404(6) 0.4514(5) 0.050(4) Uani 1 1 d G U . . .
H01E H 0.114250 0.334345 0.430245 0.060 Uiso 1 1 calc R U . . .
C02X C -0.0057(8) 0.3441(7) 0.4223(4) 0.048(4) Uani 1 1 d G U . . .
H02X H -0.018687 0.340559 0.381647 0.058 Uiso 1 1 calc R U . . .
C019 C -0.0658(6) 0.3531(7) 0.4540(5) 0.052(4) Uani 1 1 d G U . . .
H019 H -0.119106 0.355597 0.434491 0.062 Uiso 1 1 calc R U . . .
C031 C -0.0463(7) 0.3584(7) 0.5147(5) 0.052(4) Uani 1 1 d G U . . .
H031 H -0.086588 0.364421 0.535933 0.063 Uiso 1 1 calc R U . . .
C013 C 0.2719(8) 0.5627(6) 0.6629(5) 0.049(4) Uani 1 1 d G U . . .
C03E C 0.2741(9) 0.6213(6) 0.6502(5) 0.054(4) Uani 1 1 d G U . . .
H03E H 0.299138 0.631685 0.620672 0.065 Uiso 1 1 calc R U . . .
C032 C 0.2388(9) 0.6643(5) 0.6816(6) 0.063(4) Uani 1 1 d G U . . .
H032 H 0.240237 0.703420 0.673081 0.075 Uiso 1 1 calc R U . . .
C04G C 0.2013(9) 0.6487(6) 0.7257(6) 0.063(4) Uani 1 1 d G U . . .
H04G H 0.177661 0.677457 0.746701 0.076 Uiso 1 1 calc R U . . .
C03G C 0.1991(9) 0.5902(6) 0.7384(5) 0.058(4) Uani 1 1 d G U . . .
H03G H 0.173985 0.579759 0.767913 0.070 Uiso 1 1 calc R U . . .
C015 C 0.2344(9) 0.5472(5) 0.7070(6) 0.051(4) Uani 1 1 d G U . . .
H015 H 0.232886 0.508024 0.715504 0.061 Uiso 1 1 calc R U . . .
C014 C 0.5093(8) 0.5732(5) 0.8379(5) 0.042(3) Uani 1 1 d G U . . .
C01U C 0.4615(9) 0.5934(6) 0.7918(4) 0.050(4) Uani 1 1 d G U . . .
C037 C 0.4289(8) 0.6468(6) 0.8030(5) 0.057(4) Uani 1 1 d G U . . .
H037 H 0.396923 0.660248 0.772217 0.068 Uiso 1 1 calc R U . . .
C03Q C 0.4443(9) 0.6800(5) 0.8602(6) 0.060(4) Uani 1 1 d G U . . .
H03Q H 0.422538 0.715751 0.867649 0.072 Uiso 1 1 calc R U . . .
C043 C 0.4922(9) 0.6599(6) 0.9062(4) 0.054(4) Uani 1 1 d G U . . .
H043 H 0.502424 0.682128 0.944447 0.065 Uiso 1 1 calc R U . . .
C00Z C 0.5247(8) 0.6065(6) 0.8950(4) 0.048(4) Uani 1 1 d G U . . .
H00Z H 0.556695 0.593004 0.925814 0.057 Uiso 1 1 calc R U . . .
C01J C 0.1228(8) 0.2571(8) 0.7982(6) 0.065(4) Uani 1 1 d G U . . .
C010 C 0.0444(9) 0.2581(7) 0.7650(5) 0.060(4) Uani 1 1 d G U . . .
H010 H 0.037617 0.263445 0.726270 0.072 Uiso 1 1 calc R U . . .
C03X C -0.0240(7) 0.2511(8) 0.7897(6) 0.067(4) Uani 1 1 d G U . . .
H03X H -0.076501 0.251693 0.767524 0.080 Uiso 1 1 calc R U . . .
C04J C -0.0140(8) 0.2431(8) 0.8476(6) 0.069(4) Uani 1 1 d G U . . .
C03B C 0.0645(9) 0.2421(8) 0.8808(5) 0.066(4) Uani 1 1 d G U . . .
H03B H 0.071208 0.236764 0.919564 0.079 Uiso 1 1 calc R U . . .
C02T C 0.1328(7) 0.2492(8) 0.8561(6) 0.068(4) Uani 1 1 d G U . . .
H02T H 0.185328 0.248516 0.878312 0.082 Uiso 1 1 calc R U . . .
C01O C -0.0308(7) 0.2345(6) 0.5972(6) 0.053(4) Uani 1 1 d G U . . .
C00X C -0.0302(7) 0.2948(5) 0.6236(6) 0.043(3) Uani 1 1 d G U . . .
C01H C -0.0985(8) 0.3101(5) 0.6438(6) 0.048(4) Uani 1 1 d G U . . .
H01H H -0.098116 0.350415 0.661394 0.058 Uiso 1 1 calc R U . . .
C04D C -0.1675(6) 0.2653(6) 0.6376(6) 0.060(4) Uani 1 1 d G U . . .
H04D H -0.213190 0.275534 0.651077 0.071 Uiso 1 1 calc R U . . .
C27 C -0.1681(7) 0.2050(6) 0.6112(7) 0.066(4) Uani 1 1 d G U . . .
H27 H -0.214223 0.175016 0.607095 0.079 Uiso 1 1 calc R U . . .
C028 C -0.0998(9) 0.1897(5) 0.5911(6) 0.061(4) Uani 1 1 d G U . . .
H028 H -0.100183 0.149379 0.573430 0.074 Uiso 1 1 calc R U . . .
C01R C 0.1976(8) 0.4717(6) 0.4299(4) 0.054(4) Uani 1 1 d G U . . .
H01R H 0.171687 0.463521 0.390079 0.065 Uiso 1 1 calc R U . . .
C02L C 0.1604(7) 0.5017(6) 0.4709(5) 0.051(4) Uani 1 1 d G U . . .
H02L H 0.109658 0.513695 0.458502 0.061 Uiso 1 1 calc R U . . .
C02Y C 0.1991(8) 0.5139(6) 0.5304(5) 0.049(4) Uani 1 1 d G U . . .
H02Y H 0.174199 0.533993 0.557838 0.059 Uiso 1 1 calc R U . . .
C01T C 0.2749(8) 0.4960(6) 0.5489(4) 0.047(4) Uani 1 1 d G U . . .
C02H C 0.3121(7) 0.4659(6) 0.5079(5) 0.051(4) Uani 1 1 d G U . . .
H02H H 0.362802 0.453943 0.520330 0.061 Uiso 1 1 calc R U . . .
C029 C 0.2734(8) 0.4538(6) 0.4484(5) 0.050(4) Uani 1 1 d G U . . .
H029 H 0.298261 0.433644 0.420994 0.060 Uiso 1 1 calc R U . . .
C01S C 0.0393(9) 0.4248(5) 0.6596(5) 0.053(4) Uani 1 1 d G U . . .
C02C C 0.0234(9) 0.4730(6) 0.6311(4) 0.052(4) Uani 1 1 d G U . . .
H02C H 0.024600 0.469608 0.591604 0.062 Uiso 1 1 calc R U . . .
C01Y C 0.0058(8) 0.5261(5) 0.6616(5) 0.051(4) Uani 1 1 d G U . . .
H01Y H -0.004788 0.558343 0.642511 0.061 Uiso 1 1 calc R U . . .
C021 C 0.0041(9) 0.5311(5) 0.7206(5) 0.052(4) Uani 1 1 d G U . . .
H021 H -0.007697 0.566689 0.741024 0.062 Uiso 1 1 calc R U . . .
C012 C 0.0199(9) 0.4830(6) 0.7491(4) 0.053(4) Uani 1 1 d G U . . .
H012 H 0.018782 0.486299 0.788632 0.064 Uiso 1 1 calc R U . . .
C018 C 0.0376(8) 0.4298(5) 0.7186(5) 0.049(4) Uani 1 1 d G U . . .
H018 H 0.048170 0.397563 0.737726 0.059 Uiso 1 1 calc R U . . .
C01V C 0.7097(9) 0.3450(6) 0.7753(6) 0.056(4) Uani 1 1 d G U . . .
C01A C 0.6948(8) 0.3448(6) 0.7153(5) 0.057(4) Uani 1 1 d G U . . .
H01A H 0.651456 0.316896 0.689411 0.068 Uiso 1 1 calc R U . . .
C045 C 0.7448(9) 0.3863(7) 0.6940(4) 0.062(4) Uani 1 1 d G U . . .
H045 H 0.734869 0.386169 0.653867 0.074 Uiso 1 1 calc R U . . .
C03N C 0.8097(9) 0.4281(6) 0.7327(6) 0.063(4) Uani 1 1 d G U . . .
H03N H 0.843107 0.455826 0.718485 0.076 Uiso 1 1 calc R U . . .
C044 C 0.8245(8) 0.4283(6) 0.7927(5) 0.062(4) Uani 1 1 d G U . . .
H044 H 0.867933 0.456209 0.818647 0.074 Uiso 1 1 calc R U . . .
C03F C 0.7746(9) 0.3868(7) 0.8140(4) 0.062(4) Uani 1 1 d G U . . .
H03F H 0.784521 0.386936 0.854192 0.074 Uiso 1 1 calc R U . . .
C024 C 0.0609(8) 0.0957(7) 0.6350(6) 0.061(4) Uani 1 1 d G U . . .
C02A C -0.0128(9) 0.0581(7) 0.6031(5) 0.060(4) Uani 1 1 d G U . . .
H02A H -0.021626 0.045827 0.562515 0.072 Uiso 1 1 calc R U . . .
C040 C -0.0734(7) 0.0389(7) 0.6318(6) 0.064(4) Uani 1 1 d G U . . .
H040 H -0.122710 0.013748 0.610390 0.077 Uiso 1 1 calc R U . . .
C02Q C -0.0603(8) 0.0572(7) 0.6924(6) 0.068(4) Uani 1 1 d G U . . .
H02Q H -0.100789 0.044375 0.711585 0.081 Uiso 1 1 calc R U . . .
C01P C 0.0134(9) 0.0948(7) 0.7243(5) 0.068(4) Uani 1 1 d G U . . .
H01P H 0.022218 0.107081 0.764905 0.081 Uiso 1 1 calc R U . . .
C025 C 0.0740(8) 0.1140(7) 0.6957(6) 0.067(4) Uani 1 1 d G U . . .
H025 H 0.123304 0.139160 0.717032 0.080 Uiso 1 1 calc R U . . .
C02B C 0.6728(9) 0.3008(7) 0.8776(4) 0.060(4) Uani 1 1 d G U . . .
C02M C 0.6155(7) 0.3138(7) 0.9108(6) 0.058(4) Uani 1 1 d G U . . .
H02M H 0.563407 0.319994 0.892455 0.070 Uiso 1 1 calc R U . . .
C03H C 0.6360(9) 0.3175(8) 0.9714(6) 0.067(4) Uani 1 1 d G U . . .
H03H H 0.597631 0.326222 0.993551 0.081 Uiso 1 1 calc R U . . .
C051 C 0.7138(10) 0.3083(8) 0.9988(4) 0.074(5) Uani 1 1 d G U . . .
H051 H 0.727547 0.310807 1.039300 0.089 Uiso 1 1 calc R U . . .
C04P C 0.7712(8) 0.2953(8) 0.9656(6) 0.069(4) Uani 1 1 d G U . . .
H04P H 0.823238 0.289163 0.983954 0.083 Uiso 1 1 calc R U . . .
C03T C 0.7507(8) 0.2916(8) 0.9050(6) 0.063(4) Uani 1 1 d G U . . .
H03T H 0.789015 0.282934 0.882858 0.076 Uiso 1 1 calc R U . . .
C02E C 0.1389(9) 0.4176(6) 0.8648(6) 0.062(4) Uani 1 1 d G U . . .
H02E H 0.160946 0.384232 0.849703 0.074 Uiso 1 1 calc R U . . .
C01C C 0.1770(7) 0.4770(7) 0.8657(6) 0.056(4) Uani 1 1 d G U . . .
C01B C 0.1441(9) 0.5269(5) 0.8883(6) 0.055(4) Uani 1 1 d G U . . .
H01B H 0.169553 0.566608 0.888910 0.066 Uiso 1 1 calc R U . . .
C01F C 0.0731(9) 0.5173(6) 0.9098(6) 0.060(4) Uani 1 1 d G U . . .
H01F H 0.051034 0.550718 0.924829 0.072 Uiso 1 1 calc R U . . .
C027 C 0.0350(8) 0.4580(7) 0.9088(6) 0.063(4) Uani 1 1 d G U . . .
C022 C 0.0679(9) 0.4081(5) 0.8863(7) 0.063(4) Uani 1 1 d G U . . .
H022 H 0.042425 0.368342 0.885623 0.076 Uiso 1 1 calc R U . . .
C02G C 0.6991(8) 0.4972(7) 0.9016(5) 0.060(4) Uani 1 1 d G U . . .
H02G H 0.729439 0.508250 0.874886 0.072 Uiso 1 1 calc R U . . .
C017 C 0.6137(8) 0.4944(7) 0.8889(4) 0.052(4) Uani 1 1 d G U . . .
C01K C 0.5685(6) 0.4779(7) 0.9287(5) 0.054(4) Uani 1 1 d G U . . .
H01K H 0.511309 0.475975 0.920245 0.065 Uiso 1 1 calc R U . . .
C03L C 0.6086(8) 0.4641(7) 0.9813(5) 0.061(4) Uani 1 1 d G U . . .
H03L H 0.578306 0.453062 1.007984 0.073 Uiso 1 1 calc R U . . .
C02V C 0.6940(8) 0.4669(7) 0.9940(5) 0.060(4) Uani 1 1 d G U . . .
H02V H 0.720869 0.457742 1.029175 0.072 Uiso 1 1 calc R U . . .
C04H C 0.7393(6) 0.4835(7) 0.9541(6) 0.061(4) Uani 1 1 d G U . . .
H04H H 0.796437 0.485336 0.962626 0.074 Uiso 1 1 calc R U . . .
C02I C 0.5924(7) 0.2813(6) 0.5521(6) 0.053(4) Uani 1 1 d G U . . .
H02I H 0.551197 0.264077 0.568633 0.064 Uiso 1 1 calc R U . . .
C01N C 0.6365(9) 0.2436(4) 0.5226(6) 0.057(4) Uani 1 1 d G U . . .
H01N H 0.624769 0.201302 0.519403 0.068 Uiso 1 1 calc R U . . .
C030 C 0.6981(8) 0.2693(5) 0.4979(6) 0.058(4) Uani 1 1 d G U . . .
C01M C 0.7156(7) 0.3326(6) 0.5026(6) 0.048(4) Uani 1 1 d G U . . .
H01M H 0.756830 0.349778 0.486066 0.057 Uiso 1 1 calc R U . . .
C01G C 0.6715(8) 0.3702(4) 0.5321(6) 0.046(4) Uani 1 1 d G U . . .
H01G H 0.683259 0.412554 0.535296 0.055 Uiso 1 1 calc R U . . .
C03R C 0.6099(8) 0.3445(5) 0.5568(6) 0.048(4) Uani 1 1 d G U . . .
C02N C 0.0731(8) 0.1354(6) 0.5267(5) 0.052(4) Uani 1 1 d G U . . .
C02D C 0.0693(9) 0.0981(6) 0.4729(6) 0.061(4) Uani 1 1 d G U . . .
H02D H 0.097648 0.065177 0.471452 0.073 Uiso 1 1 calc R U . . .
C03I C 0.0233(9) 0.1101(6) 0.4214(5) 0.060(4) Uani 1 1 d G U . . .
H03I H 0.020828 0.085116 0.385375 0.072 Uiso 1 1 calc R U . . .
C01D C -0.0190(8) 0.1593(6) 0.4236(5) 0.056(4) Uani 1 1 d G U . . .
H01D H -0.049776 0.167332 0.389051 0.067 Uiso 1 1 calc R U . . .
C01Z C -0.0153(8) 0.1967(5) 0.4773(6) 0.054(4) Uani 1 1 d G U . . .
H01Z H -0.043562 0.229609 0.478803 0.065 Uiso 1 1 calc R U . . .
C02K C 0.0308(9) 0.1847(6) 0.5289(5) 0.053(4) Uani 1 1 d G U . . .
C02U C 0.7466(16) 0.2290(12) 0.4653(11) 0.072(6) Uani 1 1 d . U . . .
H02B H 0.793378 0.221753 0.492767 0.109 Uiso 1 1 calc R U . . .
H02F H 0.765605 0.249099 0.436438 0.109 Uiso 1 1 calc R U . . .
H02J H 0.711519 0.190463 0.446100 0.109 Uiso 1 1 calc R U . . .
C02W C 0.2958(9) 0.2276(5) 0.4445(6) 0.059(4) Uani 1 1 d G U . . .
C03V C 0.2280(7) 0.1801(7) 0.4298(6) 0.062(4) Uani 1 1 d G U . . .
H03V H 0.179642 0.185937 0.441776 0.075 Uiso 1 1 calc R U . . .
C03M C 0.2326(8) 0.1238(6) 0.3971(6) 0.064(4) Uani 1 1 d G U . . .
H03M H 0.187265 0.091947 0.387201 0.077 Uiso 1 1 calc R U . . .
C01L C 0.3049(9) 0.1150(5) 0.3791(6) 0.064(4) Uani 1 1 d G U . . .
C03Z C 0.3726(7) 0.1625(7) 0.3939(7) 0.066(4) Uani 1 1 d G U . . .
H03Z H 0.421003 0.156678 0.381874 0.080 Uiso 1 1 calc R U . . .
C03J C 0.3681(7) 0.2189(6) 0.4266(6) 0.061(4) Uani 1 1 d G U . . .
H03J H 0.413382 0.250669 0.436449 0.073 Uiso 1 1 calc R U . . .
C02Z C 0.6217(8) 0.1664(8) 0.7871(7) 0.066(4) Uani 1 1 d G U . . .
C048 C 0.6454(9) 0.1093(6) 0.7773(7) 0.070(4) Uani 1 1 d G U . . .
H048 H 0.613992 0.075203 0.784816 0.085 Uiso 1 1 calc R U . . .
C02J C 0.7160(10) 0.1030(6) 0.7561(7) 0.072(5) Uani 1 1 d G U . . .
H02K H 0.731867 0.064783 0.749534 0.087 Uiso 1 1 calc R U . . .
C033 C 0.7630(8) 0.1539(8) 0.7448(7) 0.075(5) Uani 1 1 d G U . . .
H033 H 0.810210 0.149767 0.730682 0.090 Uiso 1 1 calc R U . . .
C016 C 0.7393(9) 0.2111(6) 0.7547(7) 0.069(4) Uani 1 1 d G U . . .
H016 H 0.770679 0.245171 0.747111 0.083 Uiso 1 1 calc R U . . .
C01W C 0.6687(10) 0.2173(6) 0.7758(7) 0.066(4) Uani 1 1 d G U . . .
C035 C 0.3101(16) 0.0542(11) 0.3440(11) 0.071(6) Uani 1 1 d . U . . .
H03A H 0.275725 0.022061 0.354753 0.107 Uiso 1 1 calc R U . . .
H03C H 0.366507 0.047714 0.352071 0.107 Uiso 1 1 calc R U . . .
H03K H 0.291459 0.054025 0.302855 0.107 Uiso 1 1 calc R U . . .
F03C F -0.0996(13) 0.5821(11) 0.9090(12) 0.161(10) Uani 1 1 d . . . . .
C03O C 0.4597(10) 0.1314(9) 0.8571(6) 0.078(5) Uani 1 1 d G U . . .
C32 C 0.4431(9) 0.1175(8) 0.9091(8) 0.080(5) Uani 1 1 d G U . . .
H32 H 0.388768 0.104689 0.911273 0.096 Uiso 1 1 calc R U . . .
C046 C 0.5078(12) 0.1226(9) 0.9580(6) 0.085(5) Uani 1 1 d G U . . .
H046 H 0.496700 0.113321 0.992808 0.102 Uiso 1 1 calc R U . . .
C42 C 0.5890(10) 0.1417(9) 0.9548(6) 0.086(5) Uani 1 1 d G U . . .
H42 H 0.632286 0.145179 0.987487 0.103 Uiso 1 1 calc R U . . .
C33 C 0.6056(8) 0.1556(9) 0.9028(8) 0.082(5) Uani 1 1 d G U . . .
H33 H 0.659939 0.168406 0.900632 0.099 Uiso 1 1 calc R U . . .
C03W C 0.5409(11) 0.1505(9) 0.8539(6) 0.078(5) Uani 1 1 d G U . . .
C03S C 0.1525(8) 0.0004(7) 0.5786(6) 0.065(4) Uani 1 1 d G U . . .
H03S H 0.111555 -0.006278 0.599369 0.077 Uiso 1 1 calc R U . . .
C039 C 0.1834(10) -0.0490(5) 0.5528(7) 0.068(4) Uani 1 1 d G U . . .
H039 H 0.163134 -0.088682 0.556252 0.081 Uiso 1 1 calc R U . . .
C02O C 0.2445(9) -0.0391(6) 0.5218(7) 0.068(4) Uani 1 1 d G U . . .
H02O H 0.265157 -0.072104 0.504557 0.082 Uiso 1 1 calc R U . . .
C03Y C 0.2747(8) 0.0202(7) 0.5167(6) 0.063(4) Uani 1 1 d G U . . .
H03Y H 0.315603 0.026877 0.495977 0.076 Uiso 1 1 calc R U . . .
C038 C 0.2438(9) 0.0696(5) 0.5425(7) 0.061(4) Uani 1 1 d G U . . .
H038 H 0.264026 0.109281 0.539094 0.073 Uiso 1 1 calc R U . . .
C01Q C 0.1827(9) 0.0597(6) 0.5735(6) 0.061(4) Uani 1 1 d G U . . .
C042 C 0.5505(10) 0.0853(7) 0.5390(7) 0.069(4) Uani 1 1 d G U . . .
C03A C 0.4786(10) 0.1010(7) 0.5088(5) 0.067(4) Uani 1 1 d G U . . .
H03O H 0.458544 0.085220 0.468712 0.081 Uiso 1 1 calc R U . . .
C02R C 0.4366(8) 0.1404(7) 0.5383(6) 0.070(4) Uani 1 1 d G U . . .
H02R H 0.388454 0.150908 0.518052 0.084 Uiso 1 1 calc R U . . .
C00V C 0.4665(9) 0.1640(7) 0.5982(6) 0.061(4) Uani 1 1 d G U . . .
C03K C 0.5384(10) 0.1482(7) 0.6284(5) 0.071(4) Uani 1 1 d G U . . .
H03R H 0.558464 0.164022 0.668481 0.086 Uiso 1 1 calc R U . . .
C04I C 0.5804(8) 0.1089(8) 0.5989(7) 0.072(4) Uani 1 1 d G U . . .
H04I H 0.628555 0.098334 0.619141 0.087 Uiso 1 1 calc R U . . .
C047 C -0.0396(15) 0.4466(13) 0.9341(10) 0.072(6) Uani 1 1 d . U . . .
H04A H -0.024058 0.432830 0.970520 0.109 Uiso 1 1 calc R U . . .
H04B H -0.081272 0.415660 0.906848 0.109 Uiso 1 1 calc R U . . .
H04C H -0.061271 0.483910 0.941109 0.109 Uiso 1 1 calc R U . . .
C5 C 0.4166(12) 0.0102(9) 0.6422(6) 0.086(5) Uani 1 1 d G U . . .
H5 H 0.408947 0.009499 0.602086 0.103 Uiso 1 1 calc R U . . .
C24 C 0.3934(11) 0.0571(8) 0.6781(8) 0.082(5) Uani 1 1 d G U . . .
H24 H 0.370327 0.087799 0.661920 0.099 Uiso 1 1 calc R U . . .
C26 C 0.4048(12) 0.0583(8) 0.7381(8) 0.087(5) Uani 1 1 d G U . . .
C39 C 0.4394(13) 0.0124(9) 0.7623(6) 0.098(5) Uani 1 1 d G U . . .
H39 H 0.447013 0.013184 0.802467 0.118 Uiso 1 1 calc R U . . .
C87 C 0.4625(12) -0.0345(8) 0.7265(9) 0.099(5) Uani 1 1 d G U . . .
H87 H 0.485633 -0.065116 0.742634 0.119 Uiso 1 1 calc R U . . .
C40 C 0.4511(12) -0.0356(8) 0.6664(8) 0.093(5) Uani 1 1 d G U . . .
H40 H 0.466601 -0.066959 0.642444 0.111 Uiso 1 1 calc R U . . .
C36 C 0.2891(11) 0.3403(6) 0.9886(7) 0.075(5) Uani 1 1 d G U . . .
H36 H 0.285080 0.381421 0.989386 0.090 Uiso 1 1 calc R U . . .
C041 C 0.2378(10) 0.3045(9) 1.0142(7) 0.083(5) Uani 1 1 d G U . . .
H041 H 0.199457 0.321627 1.032104 0.100 Uiso 1 1 calc R U . . .
C45 C 0.2439(11) 0.2431(8) 1.0131(8) 0.093(5) Uani 1 1 d G U . . .
C60 C 0.3012(12) 0.2175(6) 0.9863(8) 0.090(5) Uani 1 1 d G U . . .
H60 H 0.305283 0.176439 0.985562 0.108 Uiso 1 1 calc R U . . .
C034 C 0.3525(10) 0.2533(8) 0.9607(7) 0.079(5) Uani 1 1 d G U . . .
H034 H 0.390907 0.236232 0.942844 0.095 Uiso 1 1 calc R U . . .
C023 C 0.3465(10) 0.3148(8) 0.9619(7) 0.072(5) Uani 1 1 d G U . . .
F44 F 0.3984(16) 0.8472(19) 0.8694(14) 0.246(18) Uani 1 1 d . . . . .
C54 C 0.2866(12) 0.0868(12) 0.8049(10) 0.119(6) Uani 1 1 d G U . . .
C02F C 0.2486(15) 0.1248(9) 0.8393(10) 0.111(6) Uani 1 1 d G U . . .
H02N H 0.271333 0.166255 0.852195 0.133 Uiso 1 1 calc R U . . .
C04C C 0.1764(15) 0.1010(11) 0.8543(9) 0.117(6) Uani 1 1 d G U . . .
H04E H 0.150981 0.126471 0.877342 0.141 Uiso 1 1 calc R U . . .
C138 C 0.1424(12) 0.0391(12) 0.8350(11) 0.130(7) Uani 1 1 d G U . . .
H138 H 0.094152 0.023141 0.845087 0.157 Uiso 1 1 calc R U . . .
C99 C 0.1805(16) 0.0010(9) 0.8006(11) 0.138(7) Uani 1 1 d G U . . .
H99 H 0.157674 -0.040407 0.787685 0.166 Uiso 1 1 calc R U . . .
C139 C 0.2526(16) 0.0248(11) 0.7855(10) 0.131(7) Uani 1 1 d G U . . .
H139 H 0.278026 -0.000624 0.762538 0.157 Uiso 1 1 calc R U . . .
C61 C 0.0263(12) 0.7571(7) 0.9203(9) 0.095(5) Uani 1 1 d G U . . .
C41 C 0.0096(12) 0.7375(9) 0.9701(7) 0.096(5) Uani 1 1 d G U . . .
H41 H 0.027452 0.763694 1.006658 0.116 Uiso 1 1 calc R U . . .
C04R C -0.0337(13) 0.6787(10) 0.9653(7) 0.096(5) Uani 1 1 d G U . . .
H04R H -0.044891 0.665598 0.998606 0.115 Uiso 1 1 calc R U . . .
C50 C -0.0604(12) 0.6396(7) 0.9106(9) 0.096(5) Uani 1 1 d G U . . .
C03U C -0.0437(13) 0.6592(9) 0.8608(7) 0.097(5) Uani 1 1 d G U . . .
H03U H -0.061487 0.633007 0.824222 0.117 Uiso 1 1 calc R U . . .
C62 C -0.0003(13) 0.7180(10) 0.8656(7) 0.100(6) Uani 1 1 d G U . . .
H62 H 0.010856 0.731103 0.832273 0.120 Uiso 1 1 calc R U . . .
C81 C 0.184(2) 0.2029(17) 1.0411(14) 0.114(9) Uani 1 1 d . U . . .
H81A H 0.209389 0.205753 1.082017 0.171 Uiso 1 1 calc R U . . .
H81B H 0.174859 0.160840 1.021089 0.171 Uiso 1 1 calc R U . . .
H81C H 0.132581 0.217429 1.037504 0.171 Uiso 1 1 calc R U . . .
B100 B 0.077(2) 0.8318(17) 0.9236(16) 0.093(12) Uani 1 1 d . . . . .
C101 C 0.1892(15) 0.7764(10) 0.8804(11) 0.122(7) Uani 1 1 d G U . . .
H101 H 0.153773 0.738758 0.872505 0.147 Uiso 1 1 calc R U . . .
C95 C 0.2676(17) 0.7793(11) 0.8688(10) 0.125(7) Uani 1 1 d G U . . .
H95 H 0.284566 0.743738 0.853021 0.150 Uiso 1 1 calc R U . . .
C82 C 0.3206(12) 0.8355(14) 0.8806(11) 0.127(7) Uani 1 1 d G U . . .
C55 C 0.2952(15) 0.8888(10) 0.9041(11) 0.128(7) Uani 1 1 d G U . . .
H55 H 0.330698 0.926351 0.912037 0.153 Uiso 1 1 calc R U . . .
C68 C 0.2169(17) 0.8858(10) 0.9158(10) 0.128(7) Uani 1 1 d G U . . .
H68 H 0.199905 0.921373 0.931521 0.153 Uiso 1 1 calc R U . . .
C04K C 0.1639(12) 0.8296(13) 0.9039(11) 0.122(7) Uani 1 1 d G U . . .
F28 F -0.1413(18) 0.9290(13) 0.7497(12) 0.206(14) Uani 1 1 d . . . . .
F30 F 0.113(2) 0.9514(15) 1.1659(12) 0.237(17) Uani 1 1 d . U . . .
C56 C 0.1122(18) 0.9277(12) 1.1075(9) 0.135(7) Uani 1 1 d G U . . .
C38 C 0.1650(15) 0.8876(13) 1.0937(11) 0.131(7) Uani 1 1 d G U . . .
H38 H 0.204771 0.878932 1.123419 0.157 Uiso 1 1 calc R U . . .
C29 C 0.1582(15) 0.8605(11) 1.0354(13) 0.128(7) Uani 1 1 d G U . . .
H29 H 0.193524 0.833738 1.026105 0.154 Uiso 1 1 calc R U . . .
C37 C 0.0987(18) 0.8735(12) 0.9909(9) 0.130(7) Uani 1 1 d G U . . .
C2 C 0.0460(15) 0.9136(13) 1.0048(11) 0.136(7) Uani 1 1 d G U . . .
H2 H 0.006197 0.922264 0.975029 0.163 Uiso 1 1 calc R U . . .
C155 C 0.0527(16) 0.9407(11) 1.0631(13) 0.140(7) Uani 1 1 d G U . . .
H155 H 0.017443 0.967459 1.072343 0.168 Uiso 1 1 calc R U . . .
C44 C 0.6858(9) 0.5893(6) 0.8083(5) 0.061(4) Uani 1 1 d G U . . .
H44 H 0.684658 0.609932 0.845488 0.073 Uiso 1 1 calc R U . . .
C02S C 0.6301(8) 0.5353(6) 0.7822(6) 0.057(4) Uani 1 1 d G U . . .
C036 C 0.6319(8) 0.5045(6) 0.7266(6) 0.057(4) Uani 1 1 d G U . . .
H036 H 0.594606 0.468403 0.709106 0.068 Uiso 1 1 calc R U . . .
C02P C 0.6893(9) 0.5278(6) 0.6973(5) 0.059(4) Uani 1 1 d G U . . .
H02P H 0.690460 0.507161 0.660122 0.071 Uiso 1 1 calc R U . . .
C04F C 0.7450(8) 0.5818(7) 0.7235(6) 0.065(4) Uani 1 1 d G U . . .
H04F H 0.783414 0.597305 0.703820 0.078 Uiso 1 1 calc R U . . .
C49 C 0.7433(8) 0.6126(6) 0.7790(6) 0.068(4) Uani 1 1 d G U . . .
H49 H 0.780514 0.648691 0.796503 0.081 Uiso 1 1 calc R U . . .
C4 C -0.083(2) 0.9108(13) 0.7892(12) 0.147(8) Uani 1 1 d G U . . .
C179 C -0.1165(15) 0.8917(13) 0.8338(14) 0.149(8) Uani 1 1 d G U . . .
H179 H -0.170853 0.895391 0.835090 0.178 Uiso 1 1 calc R U . . .
C48 C -0.069(2) 0.8672(13) 0.8765(11) 0.151(8) Uani 1 1 d G U . . .
H48 H -0.091134 0.854419 0.906357 0.181 Uiso 1 1 calc R U . . .
C1 C 0.012(2) 0.8617(13) 0.8746(12) 0.147(8) Uani 1 1 d G U . . .
C3 C 0.0458(15) 0.8808(13) 0.8300(14) 0.152(8) Uani 1 1 d G U . . .
H3 H 0.100126 0.877095 0.828782 0.183 Uiso 1 1 calc R U . . .
C51 C -0.002(2) 0.9053(13) 0.7873(11) 0.152(8) Uani 1 1 d G U . . .
H51 H 0.020408 0.918068 0.757514 0.183 Uiso 1 1 calc R U . . .

loop_
_atom_site_aniso_label
_atom_site_aniso_U_11
_atom_site_aniso_U_22
_atom_site_aniso_U_33
_atom_site_aniso_U_23
_atom_site_aniso_U_13
_atom_site_aniso_U_12
Au01 0.0322(4) 0.0448(5) 0.0359(4) -0.0069(3) 0.0069(3) 0.0111(3)
Au02 0.0347(4) 0.0431(5) 0.0355(4) -0.0077(3) 0.0054(3) 0.0098(4)
Au03 0.0315(4) 0.0456(5) 0.0387(4) -0.0055(3) 0.0066(3) 0.0105(4)
Au04 0.0363(4) 0.0457(5) 0.0383(4) -0.0092(4) 0.0075(3) 0.0097(4)
Au05 0.0372(5) 0.0423(5) 0.0471(5) -0.0054(4) 0.0094(4) 0.0089(4)
Au06 0.0386(5) 0.0508(5) 0.0366(4) -0.0084(4) 0.0084(4) 0.0139(4)
Au07 0.0354(4) 0.0495(5) 0.0351(4) -0.0099(4) 0.0043(3) 0.0115(4)
Au08 0.0342(4) 0.0486(5) 0.0390(4) -0.0097(4) 0.0080(3) 0.0092(4)
Au09 0.0382(5) 0.0449(5) 0.0489(5) -0.0079(4) 0.0109(4) 0.0125(4)
Au0A 0.0356(5) 0.0526(5) 0.0433(4) -0.0050(4) 0.0062(4) 0.0151(4)
Au0B 0.0387(5) 0.0553(6) 0.0434(4) 0.0018(4) 0.0106(4) 0.0122(4)
Au0C 0.0411(5) 0.0518(5) 0.0420(4) -0.0079(4) 0.0089(4) 0.0099(4)
Au0D 0.0410(5) 0.0614(6) 0.0388(4) -0.0020(4) 0.0068(4) 0.0183(4)
Au0E 0.0435(5) 0.0515(6) 0.0543(5) 0.0063(4) 0.0122(4) 0.0164(4)
Au0F 0.0474(5) 0.0752(7) 0.0400(5) -0.0095(4) 0.0063(4) 0.0226(5)
S00G 0.044(3) 0.043(3) 0.046(3) -0.006(2) 0.013(2) 0.005(2)
P00H 0.030(3) 0.049(3) 0.046(3) -0.008(2) 0.009(2) 0.012(2)
S00I 0.039(3) 0.051(3) 0.042(3) -0.008(2) 0.005(2) 0.014(2)
P00J 0.037(3) 0.057(3) 0.034(2) -0.014(2) 0.003(2) 0.008(2)
P00K 0.041(3) 0.041(3) 0.052(3) -0.003(2) 0.010(2) 0.009(2)
S00L 0.046(3) 0.065(4) 0.041(3) -0.013(2) 0.002(2) 0.024(3)
P00M 0.043(3) 0.039(3) 0.041(3) -0.005(2) 0.008(2) 0.011(2)
S00N 0.049(3) 0.074(4) 0.043(3) -0.004(3) 0.005(2) 0.020(3)
P00O 0.036(3) 0.067(4) 0.046(3) -0.009(3) 0.007(2) 0.022(3)
P00P 0.068(4) 0.063(4) 0.087(5) 0.037(4) 0.025(4) 0.023(3)
O00Q 0.052(9) 0.059(9) 0.029(6) -0.015(6) 0.003(6) -0.001(7)
O00R 0.036(8) 0.052(9) 0.055(8) -0.014(7) 0.000(7) -0.001(7)
O00S 0.058(10) 0.080(12) 0.053(9) 0.008(8) -0.007(8) 0.023(9)
F00U 0.080(11) 0.076(11) 0.158(16) -0.039(10) 0.047(11) 0.022(9)
F00W 0.050(9) 0.180(19) 0.093(11) 0.040(11) 0.034(8) 0.026(10)
C00Y 0.041(6) 0.046(6) 0.045(6) -0.003(5) 0.012(5) 0.010(5)
C026 0.053(6) 0.054(6) 0.053(6) 0.003(5) 0.007(5) 0.006(5)
C03P 0.061(7) 0.064(7) 0.062(6) 0.004(6) 0.011(6) 0.007(6)
C03D 0.060(6) 0.060(7) 0.055(6) 0.002(6) 0.011(6) 0.007(6)
C020 0.053(6) 0.050(6) 0.051(6) 0.001(5) 0.012(5) 0.007(5)
C01X 0.044(6) 0.044(6) 0.043(6) 0.000(5) 0.010(5) 0.007(5)
C011 0.046(6) 0.047(6) 0.051(6) 0.007(5) 0.013(5) 0.009(5)
C01I 0.048(6) 0.048(6) 0.056(6) 0.002(5) 0.018(5) 0.014(5)
C01E 0.049(6) 0.051(6) 0.053(6) 0.013(5) 0.015(5) 0.008(5)
C02X 0.050(6) 0.048(6) 0.051(6) 0.012(5) 0.016(5) 0.012(5)
C019 0.052(6) 0.050(6) 0.052(6) 0.006(5) 0.012(5) 0.010(5)
C031 0.049(6) 0.050(6) 0.052(6) 0.006(5) 0.006(5) 0.007(5)
C013 0.048(6) 0.051(6) 0.045(6) -0.002(5) 0.011(5) 0.011(5)
C03E 0.055(6) 0.057(6) 0.048(6) 0.006(5) 0.007(5) 0.012(6)
C032 0.061(7) 0.061(7) 0.063(6) 0.011(6) 0.008(6) 0.013(6)
C04G 0.061(7) 0.064(7) 0.063(6) 0.008(6) 0.009(6) 0.015(6)
C03G 0.056(6) 0.059(6) 0.059(6) 0.005(6) 0.010(6) 0.015(6)
C015 0.048(6) 0.052(6) 0.051(6) 0.003(5) 0.006(5) 0.015(5)
C014 0.043(6) 0.044(6) 0.038(6) 0.001(5) 0.008(5) 0.012(5)
C01U 0.048(6) 0.049(6) 0.047(6) 0.000(5) 0.004(5) 0.011(5)
C037 0.054(6) 0.056(6) 0.053(6) 0.004(5) 0.002(5) 0.011(6)
C03Q 0.059(6) 0.061(7) 0.055(6) -0.001(5) 0.012(5) 0.012(6)
C043 0.052(6) 0.058(6) 0.049(6) -0.006(5) 0.016(5) 0.011(5)
C00Z 0.046(6) 0.050(6) 0.043(6) -0.005(5) 0.015(5) 0.007(5)
C01J 0.064(7) 0.070(7) 0.064(6) 0.013(6) 0.019(6) 0.010(6)
C010 0.060(6) 0.066(7) 0.060(6) 0.008(6) 0.023(6) 0.018(6)
C03X 0.063(7) 0.070(7) 0.070(6) 0.011(6) 0.018(6) 0.014(6)
C04J 0.061(7) 0.071(7) 0.071(7) 0.012(6) 0.013(6) 0.009(6)
C03B 0.058(7) 0.072(7) 0.066(6) 0.014(6) 0.018(6) 0.006(6)
C02T 0.063(7) 0.074(7) 0.066(6) 0.011(6) 0.017(6) 0.010(6)
C01O 0.044(6) 0.059(6) 0.056(6) 0.004(5) 0.013(5) 0.012(5)
C00X 0.035(6) 0.051(6) 0.044(6) 0.001(5) 0.017(5) 0.009(5)
C01H 0.041(6) 0.055(6) 0.051(6) 0.004(5) 0.017(5) 0.012(5)
C04D 0.051(6) 0.062(7) 0.063(6) -0.002(6) 0.016(5) 0.012(6)
C27 0.056(6) 0.066(7) 0.072(6) 0.009(6) 0.013(6) 0.005(6)
C028 0.054(6) 0.063(7) 0.065(6) 0.003(6) 0.017(6) 0.011(6)
C01R 0.054(6) 0.052(6) 0.050(6) 0.003(5) 0.006(5) 0.008(6)
C02L 0.050(6) 0.054(6) 0.047(6) 0.005(5) 0.012(5) 0.009(5)
C02Y 0.045(6) 0.053(6) 0.046(6) 0.000(5) 0.006(5) 0.013(5)
C01T 0.038(6) 0.052(6) 0.047(6) -0.003(5) 0.010(5) 0.012(5)
C02H 0.044(6) 0.052(6) 0.052(6) -0.003(5) 0.009(5) 0.012(5)
C029 0.049(6) 0.052(6) 0.048(6) 0.000(5) 0.013(5) 0.011(5)
C01S 0.048(6) 0.055(6) 0.051(6) -0.001(5) 0.010(5) 0.009(6)
C02C 0.049(6) 0.053(6) 0.049(6) -0.004(5) 0.009(5) 0.012(6)
C01Y 0.048(6) 0.047(6) 0.051(6) -0.004(5) 0.004(5) 0.011(5)
C021 0.047(6) 0.048(6) 0.052(6) -0.005(5) 0.007(5) 0.010(5)
C012 0.048(6) 0.052(6) 0.053(6) -0.002(5) 0.008(5) 0.010(6)
C018 0.044(6) 0.050(6) 0.050(6) -0.001(5) 0.011(5) 0.015(5)
C01V 0.056(6) 0.061(7) 0.049(6) 0.003(5) 0.012(5) 0.017(6)
C01A 0.057(6) 0.064(7) 0.051(6) 0.000(5) 0.017(5) 0.016(6)
C045 0.059(6) 0.066(7) 0.059(6) 0.002(6) 0.015(6) 0.017(6)
C03N 0.058(6) 0.069(7) 0.060(6) 0.002(6) 0.017(6) 0.014(6)
C044 0.062(7) 0.065(7) 0.056(6) 0.002(6) 0.016(6) 0.009(6)
C03F 0.063(7) 0.063(7) 0.054(6) 0.000(6) 0.011(6) 0.012(6)
C024 0.063(7) 0.056(7) 0.062(6) 0.007(6) 0.015(6) 0.009(6)
C02A 0.057(6) 0.055(7) 0.065(6) 0.002(6) 0.018(6) 0.006(6)
C040 0.062(7) 0.060(7) 0.067(6) 0.004(6) 0.017(6) 0.006(6)
C02Q 0.067(7) 0.068(7) 0.068(6) 0.013(6) 0.017(6) 0.006(6)
C01P 0.068(7) 0.069(7) 0.066(6) 0.011(6) 0.021(6) 0.005(6)
C025 0.067(7) 0.065(7) 0.065(6) 0.006(6) 0.017(6) 0.006(6)
C02B 0.060(7) 0.062(7) 0.056(6) 0.003(6) 0.014(6) 0.016(6)
C02M 0.060(7) 0.061(7) 0.055(6) 0.007(6) 0.015(6) 0.016(6)
C03H 0.068(7) 0.066(7) 0.067(6) 0.008(6) 0.012(6) 0.020(6)
C051 0.073(7) 0.073(7) 0.073(7) 0.012(6) 0.006(6) 0.022(6)
C04P 0.069(7) 0.069(7) 0.067(7) 0.013(6) 0.006(6) 0.022(6)
C03T 0.062(7) 0.066(7) 0.061(6) 0.008(6) 0.009(6) 0.021(6)
C02E 0.058(6) 0.065(7) 0.061(6) 0.005(6) 0.014(6) 0.017(6)
C01C 0.050(6) 0.062(7) 0.055(6) -0.002(6) 0.012(5) 0.016(6)
C01B 0.051(6) 0.058(6) 0.052(6) 0.001(5) 0.009(5) 0.013(6)
C01F 0.061(6) 0.063(7) 0.052(6) 0.004(6) 0.012(5) 0.011(6)
C027 0.064(6) 0.067(6) 0.056(6) 0.008(5) 0.014(5) 0.010(6)
C022 0.060(7) 0.065(7) 0.064(6) 0.008(6) 0.013(6) 0.016(6)
C02G 0.060(6) 0.061(7) 0.055(6) 0.001(6) 0.012(6) 0.013(6)
C017 0.052(6) 0.054(6) 0.046(6) -0.004(5) 0.011(5) 0.017(6)
C01K 0.055(6) 0.057(6) 0.044(6) -0.007(5) 0.007(5) 0.017(6)
C03L 0.058(6) 0.062(7) 0.053(6) -0.004(6) 0.003(6) 0.017(6)
C02V 0.058(6) 0.065(7) 0.053(6) 0.002(6) 0.006(6) 0.019(6)
C04H 0.060(7) 0.066(7) 0.056(6) 0.006(6) 0.010(6) 0.014(6)
C02I 0.050(6) 0.048(6) 0.060(6) 0.001(5) 0.013(5) 0.011(5)
C01N 0.056(6) 0.049(6) 0.062(6) 0.001(5) 0.016(5) 0.006(6)
C030 0.055(6) 0.057(6) 0.058(6) 0.002(5) 0.014(5) 0.008(5)
C01M 0.046(6) 0.048(6) 0.048(6) 0.009(5) 0.013(5) 0.007(5)
C01G 0.042(6) 0.046(6) 0.049(6) 0.009(5) 0.010(5) 0.009(5)
C03R 0.044(6) 0.048(6) 0.052(6) 0.004(5) 0.013(5) 0.012(5)
C02N 0.048(6) 0.049(6) 0.057(6) -0.001(5) 0.014(5) 0.009(5)
C02D 0.058(6) 0.056(6) 0.062(6) 0.000(6) 0.010(6) 0.011(6)
C03I 0.059(6) 0.057(6) 0.058(6) -0.001(6) 0.011(6) 0.009(6)
C01D 0.054(6) 0.053(6) 0.056(6) 0.006(5) 0.008(5) 0.009(6)
C01Z 0.054(6) 0.049(6) 0.059(6) 0.008(5) 0.013(5) 0.006(6)
C02K 0.052(6) 0.048(6) 0.053(6) -0.003(5) 0.012(5) 0.007(5)
C02U 0.069(11) 0.070(12) 0.082(11) 0.009(10) 0.026(10) 0.019(10)
C02W 0.056(6) 0.057(6) 0.059(6) -0.002(6) 0.017(5) 0.009(6)
C03V 0.055(6) 0.059(7) 0.067(6) -0.007(6) 0.019(6) 0.010(6)
C03M 0.058(6) 0.061(7) 0.070(6) -0.005(6) 0.018(6) 0.013(6)
C01L 0.063(6) 0.061(6) 0.066(6) 0.002(5) 0.016(5) 0.017(6)
C03Z 0.066(7) 0.063(7) 0.066(6) 0.001(6) 0.012(6) 0.017(6)
C03J 0.060(6) 0.056(6) 0.063(6) -0.001(6) 0.014(6) 0.014(6)
C02Z 0.061(7) 0.066(7) 0.067(7) 0.004(6) 0.011(6) 0.018(6)
C048 0.067(7) 0.069(7) 0.072(7) 0.006(6) 0.008(6) 0.020(6)
C02J 0.072(7) 0.070(7) 0.073(7) 0.006(6) 0.012(6) 0.026(6)
C033 0.072(7) 0.074(7) 0.075(7) 0.004(6) 0.013(6) 0.024(6)
C016 0.068(7) 0.069(7) 0.067(7) 0.000(6) 0.013(6) 0.022(6)
C01W 0.063(7) 0.065(7) 0.066(7) 0.002(6) 0.014(6) 0.019(6)
C035 0.068(11) 0.064(11) 0.079(11) -0.001(10) 0.016(10) 0.021(10)
F03C 0.087(14) 0.14(2) 0.25(3) 0.056(19) 0.015(16) 0.004(14)
C03O 0.077(7) 0.077(7) 0.083(7) 0.023(6) 0.017(6) 0.023(6)
C32 0.079(7) 0.082(7) 0.085(7) 0.019(6) 0.021(6) 0.023(6)
C046 0.086(7) 0.088(7) 0.084(7) 0.023(6) 0.020(6) 0.021(6)
C42 0.085(7) 0.090(7) 0.084(7) 0.018(6) 0.018(6) 0.022(6)
C33 0.080(7) 0.085(7) 0.084(7) 0.016(6) 0.020(6) 0.021(6)
C03W 0.074(7) 0.081(7) 0.081(7) 0.017(6) 0.017(6) 0.020(6)
C03S 0.060(7) 0.064(7) 0.070(7) 0.005(6) 0.020(6) 0.015(6)
C039 0.062(7) 0.062(7) 0.077(7) 0.004(6) 0.016(6) 0.015(6)
C02O 0.062(7) 0.063(7) 0.077(7) 0.000(6) 0.015(6) 0.019(6)
C03Y 0.060(7) 0.059(7) 0.072(6) 0.003(6) 0.024(6) 0.017(6)
C038 0.061(7) 0.057(7) 0.067(6) 0.006(6) 0.019(6) 0.015(6)
C01Q 0.058(7) 0.057(7) 0.067(6) 0.007(6) 0.015(6) 0.013(6)
C042 0.065(7) 0.066(7) 0.076(7) 0.000(6) 0.021(6) 0.018(6)
C03A 0.064(7) 0.064(7) 0.072(7) 0.001(6) 0.017(6) 0.017(6)
C02R 0.063(7) 0.068(7) 0.074(7) 0.000(6) 0.015(6) 0.014(6)
C00V 0.055(6) 0.066(7) 0.064(6) 0.000(6) 0.022(6) 0.024(6)
C03K 0.068(7) 0.070(7) 0.074(7) 0.001(6) 0.016(6) 0.021(6)
C04I 0.068(7) 0.069(7) 0.079(7) 0.005(6) 0.017(6) 0.021(6)
C047 0.070(11) 0.090(12) 0.062(10) 0.011(10) 0.029(9) 0.015(10)
C5 0.086(7) 0.084(7) 0.088(7) 0.012(6) 0.022(6) 0.024(6)
C24 0.082(7) 0.082(7) 0.087(7) 0.016(6) 0.023(6) 0.025(6)
C26 0.088(7) 0.087(7) 0.092(7) 0.021(6) 0.024(6) 0.028(6)
C39 0.102(8) 0.096(8) 0.100(7) 0.021(6) 0.024(6) 0.025(6)
C87 0.104(8) 0.094(8) 0.101(7) 0.015(6) 0.023(6) 0.028(6)
C40 0.096(7) 0.088(8) 0.094(7) 0.011(6) 0.022(6) 0.022(6)
C36 0.077(7) 0.083(7) 0.069(7) 0.018(6) 0.016(6) 0.020(6)
C041 0.086(7) 0.088(7) 0.076(7) 0.020(6) 0.020(6) 0.015(6)
C45 0.094(7) 0.097(7) 0.089(7) 0.028(6) 0.020(6) 0.010(6)
C60 0.091(7) 0.091(7) 0.088(7) 0.025(6) 0.019(6) 0.011(6)
C034 0.079(7) 0.085(7) 0.075(7) 0.017(6) 0.019(6) 0.014(6)
C023 0.073(7) 0.079(7) 0.065(7) 0.011(6) 0.017(6) 0.020(6)
F44 0.12(2) 0.44(6) 0.25(3) 0.15(4) 0.09(2) 0.12(3)
C54 0.119(8) 0.118(9) 0.124(8) 0.027(7) 0.037(6) 0.017(7)
C02F 0.112(8) 0.111(8) 0.114(8) 0.023(6) 0.038(6) 0.019(6)
C04C 0.117(8) 0.116(9) 0.122(8) 0.023(7) 0.033(6) 0.026(7)
C138 0.129(9) 0.131(9) 0.135(8) 0.022(7) 0.040(7) 0.026(7)
C99 0.136(9) 0.136(9) 0.143(9) 0.021(7) 0.041(7) 0.021(7)
C139 0.130(9) 0.128(9) 0.138(8) 0.027(7) 0.042(7) 0.016(7)
C61 0.097(8) 0.095(8) 0.094(7) 0.014(6) 0.025(6) 0.015(6)
C41 0.097(8) 0.095(8) 0.097(7) 0.018(6) 0.022(6) 0.018(6)
C04R 0.094(8) 0.096(8) 0.096(7) 0.015(6) 0.022(6) 0.020(6)
C50 0.095(8) 0.096(8) 0.096(7) 0.016(6) 0.024(6) 0.019(6)
C03U 0.097(8) 0.097(8) 0.096(7) 0.017(6) 0.024(6) 0.016(6)
C62 0.100(8) 0.100(8) 0.098(7) 0.017(6) 0.022(6) 0.013(6)
C81 0.100(14) 0.135(15) 0.110(13) 0.033(12) 0.028(12) 0.013(12)
B100 0.10(3) 0.08(2) 0.08(2) 0.012(19) -0.01(2) -0.02(2)
C101 0.120(9) 0.121(9) 0.126(8) 0.023(7) 0.031(7) 0.018(7)
C95 0.122(9) 0.124(9) 0.129(8) 0.022(7) 0.029(7) 0.021(7)
C82 0.123(9) 0.127(9) 0.129(8) 0.024(7) 0.028(7) 0.021(7)
C55 0.124(9) 0.128(9) 0.129(8) 0.023(7) 0.031(7) 0.019(7)
C68 0.126(9) 0.126(9) 0.129(8) 0.023(7) 0.030(7) 0.017(7)
C04K 0.120(9) 0.119(9) 0.124(8) 0.023(7) 0.030(7) 0.015(7)
F28 0.20(3) 0.17(3) 0.17(2) 0.03(2) -0.10(2) 0.01(2)
F30 0.30(4) 0.24(3) 0.151(16) -0.09(2) 0.02(2) 0.14(3)
C56 0.139(9) 0.138(9) 0.128(8) 0.023(6) 0.030(7) 0.030(7)
C38 0.133(9) 0.131(9) 0.128(9) 0.020(7) 0.031(7) 0.030(7)
C29 0.130(9) 0.130(9) 0.126(9) 0.021(7) 0.029(7) 0.030(7)
C37 0.131(9) 0.131(9) 0.128(9) 0.019(7) 0.031(7) 0.032(7)
C2 0.135(9) 0.136(9) 0.135(9) 0.017(7) 0.029(7) 0.039(7)
C155 0.139(9) 0.141(9) 0.135(9) 0.020(7) 0.023(7) 0.035(7)
C44 0.059(6) 0.062(7) 0.059(6) -0.001(6) 0.018(6) 0.011(6)
C02S 0.058(6) 0.060(6) 0.053(6) 0.001(5) 0.018(5) 0.008(6)
C036 0.056(6) 0.058(6) 0.054(6) 0.003(5) 0.019(5) 0.004(6)
C02P 0.057(6) 0.063(7) 0.059(6) 0.004(6) 0.024(5) 0.007(6)
C04F 0.059(6) 0.067(7) 0.068(6) 0.007(6) 0.022(6) 0.004(6)
C49 0.065(7) 0.065(7) 0.068(6) 0.008(6) 0.014(6) 0.001(6)
C4 0.148(10) 0.147(10) 0.145(10) 0.035(7) 0.031(7) 0.029(7)
C179 0.149(10) 0.151(10) 0.148(10) 0.035(7) 0.033(7) 0.030(7)
C48 0.151(10) 0.153(10) 0.150(10) 0.036(7) 0.032(7) 0.027(7)
C1 0.148(10) 0.147(10) 0.147(10) 0.034(7) 0.035(7) 0.026(7)
C3 0.153(10) 0.151(10) 0.152(10) 0.035(7) 0.031(7) 0.022(7)
C51 0.153(10) 0.150(10) 0.152(10) 0.035(7) 0.029(7) 0.024(7)

loop_
_atom_type_symbol
_atom_type_description
_atom_type_scat_dispersion_real
_atom_type_scat_dispersion_imag
_atom_type_scat_source
C C 0.0181 0.0091 'International Tables Vol C Tables 4.2.6.8 and 6.1.1.4'
H H 0.0000 0.0000 'International Tables Vol C Tables 4.2.6.8 and 6.1.1.4'
Au Au -4.4197 7.2980 'International Tables Vol C Tables 4.2.6.8 and 6.1.1.4'
B B 0.0090 0.0039 'International Tables Vol C Tables 4.2.6.8 and 6.1.1.4'
F F 0.0727 0.0534 'International Tables Vol C Tables 4.2.6.8 and 6.1.1.4'
O O 0.0492 0.0322 'International Tables Vol C Tables 4.2.6.8 and 6.1.1.4'
P P 0.2955 0.4335 'International Tables Vol C Tables 4.2.6.8 and 6.1.1.4'
S S 0.3331 0.5567 'International Tables Vol C Tables 4.2.6.8 and 6.1.1.4'

loop_
_geom_angle_atom_site_label_1
_geom_angle_atom_site_label_2
_geom_angle_atom_site_label_3
_geom_angle
_geom_angle_site_symmetry_1
_geom_angle_site_symmetry_3
_geom_angle_publ_flag
Au02 Au01 Au03 62.88(3) . . ?
Au02 Au01 Au05 117.00(4) . . ?
Au02 Au01 Au06 61.98(3) . . ?
Au02 Au01 Au07 62.85(3) . . ?
Au02 Au01 Au08 64.14(3) . . ?
Au02 Au01 Au09 115.89(4) . . ?
Au02 Au01 Au0B 116.34(4) . . ?
Au02 Au01 Au0E 179.25(4) . . ?
Au03 Au01 Au05 65.01(3) . . ?
Au03 Au01 Au06 61.53(3) . . ?
Au03 Au01 Au07 115.22(4) . . ?
Au03 Au01 Au08 118.15(4) . . ?
Au03 Au01 Au0B 63.34(3) . . ?
Au03 Au01 Au0E 117.87(4) . . ?
Au04 Au01 Au02 65.24(3) . . ?
Au04 Au01 Au03 62.95(3) . . ?
Au04 Au01 Au05 61.01(3) . . ?
Au04 Au01 Au06 115.46(4) . . ?
Au04 Au01 Au07 118.53(4) . . ?
Au04 Au01 Au08 67.58(3) . . ?
Au04 Au01 Au09 63.17(3) . . ?
Au04 Au01 Au0A 118.67(3) . . ?
Au04 Au01 Au0B 114.42(4) . . ?
Au04 Au01 Au0D 175.85(4) . . ?
Au04 Au01 Au0E 115.08(4) . . ?
Au05 Au01 Au06 117.11(4) . . ?
Au05 Au01 Au07 179.39(4) . . ?
Au05 Au01 Au08 117.67(3) . . ?
Au06 Au01 Au08 115.25(4) . . ?
Au07 Au01 Au06 63.40(3) . . ?
Au07 Au01 Au08 61.72(3) . . ?
Au09 Au01 Au03 118.24(4) . . ?
Au09 Au01 Au05 63.98(3) . . ?
Au09 Au01 Au06 177.83(4) . . ?
Au09 Au01 Au07 115.50(4) . . ?
Au09 Au01 Au08 62.79(3) . . ?
Au09 Au01 Au0B 117.98(4) . . ?
Au09 Au01 Au0E 63.93(3) . . ?
Au0A Au01 Au02 115.72(4) . . ?
Au0A Au01 Au03 177.51(4) . . ?
Au0A Au01 Au05 117.33(4) . . ?
Au0A Au01 Au06 116.06(4) . . ?
Au0A Au01 Au07 62.44(3) . . ?
Au0A Au01 Au08 61.88(3) . . ?
Au0A Au01 Au09 64.15(3) . . ?
Au0A Au01 Au0B 116.56(4) . . ?
Au0A Au01 Au0E 63.52(3) . . ?
Au0B Au01 Au05 64.02(3) . . ?
Au0B Au01 Au06 64.01(3) . . ?
Au0B Au01 Au07 116.58(3) . . ?
Au0B Au01 Au08 178.00(4) . . ?
Au0B Au01 Au0E 64.23(3) . . ?
Au0D Au01 Au02 118.25(4) . . ?
Au0D Au01 Au03 116.05(3) . . ?
Au0D Au01 Au05 114.85(4) . . ?
Au0D Au01 Au06 66.03(3) . . ?
Au0D Au01 Au07 65.61(3) . . ?
Au0D Au01 Au08 115.64(4) . . ?
Au0D Au01 Au09 115.46(4) . . ?
Au0D Au01 Au0A 62.49(3) . . ?
Au0D Au01 Au0B 62.37(3) . . ?
Au0D Au01 Au0E 61.46(3) . . ?
Au0E Au01 Au05 63.64(3) . . ?
Au0E Au01 Au06 118.20(4) . . ?
Au0E Au01 Au07 116.50(4) . . ?
Au0E Au01 Au08 115.28(4) . . ?
Au01 Au02 Au03 58.64(3) . . ?
Au01 Au02 Au04 57.11(3) . . ?
Au01 Au02 Au06 59.39(3) . . ?
Au01 Au02 Au07 58.83(3) . . ?
Au01 Au02 Au08 58.33(3) . . ?
Au03 Au02 Au04 58.89(3) . . ?
Au03 Au02 Au07 108.40(4) . . ?
Au03 Au02 Au08 109.59(4) . . ?
Au06 Au02 Au03 59.30(3) . . ?
Au06 Au02 Au04 106.77(4) . . ?
Au06 Au02 Au07 61.16(3) . . ?
Au06 Au02 Au08 108.36(4) . . ?
Au07 Au02 Au04 108.28(4) . . ?
Au07 Au02 Au08 58.56(3) . . ?
Au08 Au02 Au04 62.68(3) . . ?
P00M Au02 Au01 179.04(13) . . ?
P00M Au02 Au03 122.04(14) . . ?
P00M Au02 Au04 123.76(12) . . ?
P00M Au02 Au06 120.19(12) . . ?
P00M Au02 Au07 120.21(13) . . ?
P00M Au02 Au08 121.47(13) . . ?
Au01 Au03 Au02 58.49(3) . . ?
Au01 Au03 Au04 58.17(3) . . ?
Au01 Au03 Au05 57.64(3) . . ?
Au01 Au03 Au06 59.54(3) . . ?
Au01 Au03 Au0B 58.36(3) . . ?
Au02 Au03 Au05 107.30(3) . . ?
Au02 Au03 Au0B 108.51(4) . . ?
Au04 Au03 Au02 62.03(3) . . ?
Au04 Au03 Au05 57.15(3) . . ?
Au04 Au03 Au0B 106.53(4) . . ?
Au06 Au03 Au02 59.86(3) . . ?
Au06 Au03 Au04 109.73(3) . . ?
Au06 Au03 Au05 109.22(4) . . ?
Au06 Au03 Au0B 61.62(3) . . ?
Au0B Au03 Au05 59.91(3) . . ?
P00H Au03 Au01 179.01(14) . . ?
P00H Au03 Au02 120.84(15) . . ?
P00H Au03 Au04 120.95(12) . . ?
P00H Au03 Au05 122.45(13) . . ?
P00H Au03 Au06 120.93(12) . . ?
P00H Au03 Au0B 122.60(14) . . ?
Au01 Au04 Au02 57.65(3) . . ?
Au01 Au04 Au03 58.89(3) . . ?
Au01 Au04 Au05 60.03(3) . . ?
Au01 Au04 Au08 56.84(3) . . ?
Au01 Au04 Au09 58.73(3) . . ?
Au01 Au04 Au0C 113.82(4) . . ?
Au02 Au04 Au08 58.29(3) . . ?
Au03 Au04 Au02 59.08(3) . . ?
Au03 Au04 Au08 106.21(3) . . ?
Au03 Au04 Au09 110.88(4) . . ?
Au03 Au04 Au0C 138.43(4) . . ?
Au05 Au04 Au02 109.76(3) . . ?
Au05 Au04 Au03 63.23(3) . . ?
Au05 Au04 Au08 108.00(4) . . ?
Au05 Au04 Au09 62.10(3) . . ?
Au05 Au04 Au0C 153.92(4) . . ?
Au09 Au04 Au02 106.25(3) . . ?
Au09 Au04 Au08 57.91(3) . . ?
Au0C Au04 Au02 82.04(3) . . ?
Au0C Au04 Au08 57.50(3) . . ?
Au0C Au04 Au09 92.60(3) . . ?
S00I Au04 Au01 164.02(13) . . ?
S00I Au04 Au02 111.65(13) . . ?
S00I Au04 Au03 128.46(13) . . ?
S00I Au04 Au05 135.09(13) . . ?
S00I Au04 Au08 107.98(13) . . ?
S00I Au04 Au09 119.75(12) . . ?
S00I Au04 Au0C 50.57(12) . . ?
Au01 Au05 Au03 57.35(3) . . ?
Au01 Au05 Au04 58.96(3) . . ?
Au01 Au05 Au09 57.82(3) . . ?
Au01 Au05 Au0B 57.87(3) . . ?
Au01 Au05 Au0E 58.12(3) . . ?
Au04 Au05 Au03 59.62(3) . . ?
Au04 Au05 Au09 60.34(3) . . ?
Au04 Au05 Au0B 107.65(4) . . ?
Au04 Au05 Au0E 108.72(4) . . ?
Au09 Au05 Au03 106.78(4) . . ?
Au09 Au05 Au0B 107.67(3) . . ?
Au0B Au05 Au03 58.82(3) . . ?
Au0E Au05 Au03 106.96(3) . . ?
Au0E Au05 Au09 60.02(3) . . ?
Au0E Au05 Au0B 60.30(3) . . ?
P00K Au05 Au01 177.89(15) . . ?
P00K Au05 Au03 120.61(14) . . ?
P00K Au05 Au04 119.88(14) . . ?
P00K Au05 Au09 123.51(13) . . ?
P00K Au05 Au0B 121.93(13) . . ?
P00K Au05 Au0E 123.83(15) . . ?
Au01 Au06 Au02 58.63(3) . . ?
Au01 Au06 Au03 58.93(3) . . ?
Au01 Au06 Au07 58.19(3) . . ?
Au01 Au06 Au0B 57.73(3) . . ?
Au01 Au06 Au0D 56.41(3) . . ?
Au01 Au06 Au0F 115.19(4) . . ?
Au02 Au06 Au07 59.97(3) . . ?
Au02 Au06 Au0B 108.24(3) . . ?
Au02 Au06 Au0D 107.32(3) . . ?
Au02 Au06 Au0F 141.96(4) . . ?
Au03 Au06 Au02 60.84(3) . . ?
Au03 Au06 Au07 108.67(3) . . ?
Au03 Au06 Au0B 60.30(3) . . ?
Au03 Au06 Au0D 106.05(4) . . ?
Au03 Au06 Au0F 153.23(5) . . ?
Au07 Au06 Au0B 107.10(4) . . ?
Au07 Au06 Au0D 60.54(3) . . ?
Au0B Au06 Au0D 57.29(3) . . ?
Au0F Au06 Au07 84.40(3) . . ?
Au0F Au06 Au0B 93.88(4) . . ?
Au0F Au06 Au0D 59.31(3) . . ?
S00L Au06 Au01 162.68(13) . . ?
S00L Au06 Au02 124.16(15) . . ?
S00L Au06 Au03 138.36(13) . . ?
S00L Au06 Au07 106.91(14) . . ?
S00L Au06 Au0B 126.67(15) . . ?
S00L Au06 Au0D 109.89(14) . . ?
S00L Au06 Au0F 50.67(14) . . ?
Au01 Au07 Au02 58.31(3) . . ?
Au01 Au07 Au06 58.41(3) . . ?
Au01 Au07 Au08 59.29(3) . . ?
Au01 Au07 Au0A 58.44(3) . . ?
Au01 Au07 Au0D 56.73(3) . . ?
Au02 Au07 Au06 58.87(3) . . ?
Au02 Au07 Au0D 107.02(4) . . ?
Au06 Au07 Au0D 61.26(3) . . ?
Au08 Au07 Au02 61.73(3) . . ?
Au08 Au07 Au06 109.06(3) . . ?
Au08 Au07 Au0A 59.75(3) . . ?
Au08 Au07 Au0D 106.44(4) . . ?
Au0A Au07 Au02 108.54(3) . . ?
Au0A Au07 Au06 108.53(4) . . ?
Au0A Au07 Au0D 58.26(3) . . ?
P00J Au07 Au01 177.61(13) . . ?
P00J Au07 Au02 122.64(15) . . ?
P00J Au07 Au06 119.84(13) . . ?
P00J Au07 Au08 123.08(13) . . ?
P00J Au07 Au0A 121.98(15) . . ?
P00J Au07 Au0D 121.20(14) . . ?
Au01 Au08 Au02 57.53(3) . . ?
Au01 Au08 Au04 55.58(3) . . ?
Au01 Au08 Au07 58.99(3) . . ?
Au01 Au08 Au09 58.23(3) . . ?
Au01 Au08 Au0A 58.57(3) . . ?
Au01 Au08 Au0C 112.89(4) . . ?
Au02 Au08 Au04 59.02(3) . . ?
Au07 Au08 Au02 59.71(3) . . ?
Au07 Au08 Au04 106.29(3) . . ?
Au07 Au08 Au09 109.31(4) . . ?
Au07 Au08 Au0C 140.14(4) . . ?
Au09 Au08 Au02 106.71(3) . . ?
Au09 Au08 Au04 57.73(3) . . ?
Au0A Au08 Au02 107.47(3) . . ?
Au0A Au08 Au04 105.93(4) . . ?
Au0A Au08 Au07 60.40(3) . . ?
Au0A Au08 Au09 61.40(3) . . ?
Au0A Au08 Au0C 153.78(4) . . ?
Au0C Au08 Au02 82.62(3) . . ?
Au0C Au08 Au04 57.83(3) . . ?
Au0C Au08 Au09 92.69(3) . . ?
S00G Au08 Au01 161.55(13) . . ?
S00G Au08 Au02 107.62(13) . . ?
S00G Au08 Au04 108.49(12) . . ?
S00G Au08 Au07 125.87(11) . . ?
S00G Au08 Au09 124.14(11) . . ?
S00G Au08 Au0A 139.85(13) . . ?
S00G Au08 Au0C 50.69(12) . . ?
Au01 Au09 Au04 58.10(3) . . ?
Au01 Au09 Au05 58.20(3) . . ?
Au01 Au09 Au08 58.98(3) . . ?
Au01 Au09 Au0A 57.83(3) . . ?
Au01 Au09 Au0E 58.17(3) . . ?
Au04 Au09 Au05 57.56(3) . . ?
Au04 Au09 Au08 64.36(3) . . ?
Au04 Au09 Au0A 108.91(4) . . ?
Au04 Au09 Au0E 106.33(3) . . ?
Au08 Au09 Au05 109.55(4) . . ?
Au08 Au09 Au0A 58.61(3) . . ?
Au08 Au09 Au0E 107.49(3) . . ?
Au0A Au09 Au05 107.35(3) . . ?
Au0E Au09 Au05 59.83(3) . . ?
Au0E Au09 Au0A 59.54(3) . . ?
C00V Au09 Au01 174.4(5) . . ?
C00V Au09 Au04 123.3(4) . . ?
C00V Au09 Au05 127.4(5) . . ?
C00V Au09 Au08 116.1(5) . . ?
C00V Au09 Au0A 117.9(4) . . ?
C00V Au09 Au0E 123.8(5) . . ?
Au01 Au0A Au07 59.11(3) . . ?
Au01 Au0A Au08 59.55(3) . . ?
Au01 Au0A Au09 58.03(3) . . ?
Au01 Au0A Au0D 58.59(3) . . ?
Au01 Au0A Au0E 58.47(3) . . ?
Au07 Au0A Au09 107.76(4) . . ?
Au07 Au0A Au0E 109.45(4) . . ?
Au08 Au0A Au07 59.86(3) . . ?
Au08 Au0A Au09 59.98(3) . . ?
Au08 Au0A Au0D 110.33(4) . . ?
Au08 Au0A Au0E 109.14(4) . . ?
Au0D Au0A Au07 63.06(3) . . ?
Au0D Au0A Au09 107.25(4) . . ?
Au0D Au0A Au0E 58.56(3) . . ?
Au0E Au0A Au09 60.20(3) . . ?
P00O Au0A Au01 177.79(17) . . ?
P00O Au0A Au07 118.92(16) . . ?
P00O Au0A Au08 118.85(16) . . ?
P00O Au0A Au09 122.90(13) . . ?
P00O Au0A Au0D 121.86(13) . . ?
P00O Au0A Au0E 123.72(17) . . ?
Au01 Au0B Au03 58.30(3) . . ?
Au01 Au0B Au05 58.10(3) . . ?
Au01 Au0B Au06 58.25(3) . . ?
Au01 Au0B Au0D 58.47(3) . . ?
Au01 Au0B Au0E 57.94(3) . . ?
Au03 Au0B Au05 61.27(3) . . ?
Au03 Au0B Au06 58.08(3) . . ?
Au03 Au0B Au0E 108.34(3) . . ?
Au05 Au0B Au06 107.49(4) . . ?
Au05 Au0B Au0E 59.61(3) . . ?
Au06 Au0B Au0E 108.12(4) . . ?
Au0D Au0B Au03 108.54(4) . . ?
Au0D Au0B Au05 106.86(3) . . ?
Au0D Au0B Au06 62.62(3) . . ?
Au0D Au0B Au0E 58.16(3) . . ?
C01J Au0B Au01 171.6(5) . . ?
C01J Au0B Au03 113.7(4) . . ?
C01J Au0B Au05 121.8(4) . . ?
C01J Au0B Au06 116.2(5) . . ?
C01J Au0B Au0D 126.3(4) . . ?
C01J Au0B Au0E 130.1(5) . . ?
Au08 Au0C Au04 64.68(3) . . ?
S00G Au0C Au04 119.53(13) . . ?
S00G Au0C Au08 54.88(13) . . ?
S00I Au0C Au04 53.62(13) . . ?
S00I Au0C Au08 118.18(13) . . ?
S00I Au0C S00G 172.94(19) . . ?
Au01 Au0D Au06 57.55(3) . . ?
Au01 Au0D Au07 57.66(3) . . ?
Au01 Au0D Au0A 58.91(3) . . ?
Au01 Au0D Au0B 59.16(3) . . ?
Au01 Au0D Au0E 59.68(3) . . ?
Au01 Au0D Au0F 115.26(4) . . ?
Au07 Au0D Au06 58.20(3) . . ?
Au0A Au0D Au06 106.37(4) . . ?
Au0A Au0D Au07 58.68(3) . . ?
Au0A Au0D Au0B 110.73(3) . . ?
Au0A Au0D Au0F 137.98(5) . . ?
Au0B Au0D Au06 60.09(3) . . ?
Au0B Au0D Au07 107.47(4) . . ?
Au0B Au0D Au0F 95.02(4) . . ?
Au0E Au0D Au06 109.51(4) . . ?
Au0E Au0D Au07 108.44(3) . . ?
Au0E Au0D Au0A 61.68(3) . . ?
Au0E Au0D Au0B 62.49(3) . . ?
Au0E Au0D Au0F 156.82(4) . . ?
Au0F Au0D Au06 58.24(3) . . ?
Au0F Au0D Au07 82.58(4) . . ?
S00N Au0D Au01 165.03(16) . . ?
S00N Au0D Au06 108.09(15) . . ?
S00N Au0D Au07 112.63(16) . . ?
S00N Au0D Au0A 128.29(14) . . ?
S00N Au0D Au0B 119.58(14) . . ?
S00N Au0D Au0E 134.57(16) . . ?
S00N Au0D Au0F 50.00(15) . . ?
Au01 Au0E Au05 58.24(3) . . ?
Au01 Au0E Au09 57.90(3) . . ?
Au01 Au0E Au0A 58.00(3) . . ?
Au01 Au0E Au0B 57.83(3) . . ?
Au01 Au0E Au0D 58.86(3) . . ?
Au05 Au0E Au09 60.15(3) . . ?
Au05 Au0E Au0B 60.08(3) . . ?
Au09 Au0E Au0B 107.60(4) . . ?
Au0A Au0E Au05 108.17(4) . . ?
Au0A Au0E Au09 60.26(3) . . ?
Au0A Au0E Au0B 106.78(4) . . ?
Au0D Au0E Au05 108.21(4) . . ?
Au0D Au0E Au09 108.25(4) . . ?
Au0D Au0E Au0A 59.76(3) . . ?
Au0D Au0E Au0B 59.35(3) . . ?
P00P Au0E Au01 177.25(18) . . ?
P00P Au0E Au05 122.23(19) . . ?
P00P Au0E Au09 119.67(18) . . ?
P00P Au0E Au0A 120.00(18) . . ?
P00P Au0E Au0B 124.90(17) . . ?
P00P Au0E Au0D 122.30(19) . . ?
Au06 Au0F Au0D 62.45(3) . . ?
S00L Au0F Au06 54.17(12) . . ?
S00L Au0F Au0D 116.52(12) . . ?
S00N Au0F Au06 115.32(13) . . ?
S00N Au0F Au0D 53.05(13) . . ?
S00N Au0F S00L 169.48(18) . . ?
Au0C S00G Au08 74.43(15) . . ?
C03R S00G Au08 113.9(5) . . ?
C03R S00G Au0C 99.8(5) . . ?
C011 P00H Au03 118.2(5) . . ?
C011 P00H C00X 98.5(6) . . ?
C011 P00H C01S 104.7(7) . . ?
C00X P00H Au03 117.8(5) . . ?
C01S P00H Au03 111.7(5) . . ?
C01S P00H C00X 103.9(6) . . ?
Au0C S00I Au04 75.81(15) . . ?
C02W S00I Au04 110.4(6) . . ?
C02W S00I Au0C 106.8(5) . . ?
C014 P00J Au07 116.7(5) . . ?
C014 P00J C017 104.4(6) . . ?
C014 P00J C02S 100.4(7) . . ?
C017 P00J Au07 113.4(6) . . ?
C02S P00J Au07 116.2(5) . . ?
C02S P00J C017 103.8(7) . . ?
C024 P00K Au05 117.0(5) . . ?
C024 P00K C02N 103.6(7) . . ?
C02N P00K Au05 115.0(5) . . ?
C01Q P00K Au05 113.1(5) . . ?
C01Q P00K C024 104.5(8) . . ?
C01Q P00K C02N 101.9(7) . . ?
Au0F S00L Au06 75.16(16) . . ?
C01C S00L Au06 109.6(5) . . ?
C01C S00L Au0F 98.2(6) . . ?
C01X P00M Au02 115.4(5) . . ?
C013 P00M Au02 116.2(5) . . ?
C013 P00M C01X 100.2(7) . . ?
C013 P00M C01T 103.5(6) . . ?
C01T P00M Au02 113.7(5) . . ?
C01T P00M C01X 106.2(6) . . ?
Au0F S00N Au0D 76.96(17) . . ?
C023 S00N Au0D 109.1(6) . . ?
C023 S00N Au0F 105.6(7) . . ?
C01V P00O Au0A 109.1(6) . . ?
C01V P00O C02B 105.8(7) . . ?
C02B P00O Au0A 119.2(5) . . ?
C01W P00O Au0A 116.6(6) . . ?
C01W P00O C01V 104.3(8) . . ?
C01W P00O C02B 100.4(8) . . ?
C03O P00P Au0E 114.7(7) . . ?
C26 P00P Au0E 115.9(7) . . ?
C26 P00P C03O 103.1(9) . . ?
C54 P00P Au0E 111.8(9) . . ?
C54 P00P C03O 105.7(10) . . ?
C54 P00P C26 104.5(12) . . ?
C00Y O00Q C01U 120.0(13) . . ?
C01O O00R C02K 116.1(12) . . ?
C03W O00S C02Z 120.1(16) . . ?
O00Q C00Y C026 122.9(10) . . ?
O00Q C00Y C01X 116.9(10) . . ?
C026 C00Y C01X 120.0 . . ?
C00Y C026 H026 120.0 . . ?
C00Y C026 C03P 120.0 . . ?
C03P C026 H026 120.0 . . ?
C026 C03P H03P 120.0 . . ?
C03D C03P C026 120.0 . . ?
C03D C03P H03P 120.0 . . ?
C03P C03D H03D 120.0 . . ?
C03P C03D C020 120.0 . . ?
C020 C03D H03D 120.0 . . ?
C03D C020 H020 120.0 . . ?
C01X C020 C03D 120.0 . . ?
C01X C020 H020 120.0 . . ?
C00Y C01X P00M 115.6(7) . . ?
C020 C01X P00M 123.8(7) . . ?
C020 C01X C00Y 120.0 . . ?
C01I C011 P00H 117.4(7) . . ?
C01I C011 C031 120.0 . . ?
C031 C011 P00H 122.1(7) . . ?
C011 C01I H01I 120.0 . . ?
C011 C01I C01E 120.0 . . ?
C01E C01I H01I 120.0 . . ?
C01I C01E H01E 120.0 . . ?
C01I C01E C02X 120.0 . . ?
C02X C01E H01E 120.0 . . ?
C01E C02X H02X 120.0 . . ?
C019 C02X C01E 120.0 . . ?
C019 C02X H02X 120.0 . . ?
C02X C019 H019 120.0 . . ?
C02X C019 C031 120.0 . . ?
C031 C019 H019 120.0 . . ?
C011 C031 H031 120.0 . . ?
C019 C031 C011 120.0 . . ?
C019 C031 H031 120.0 . . ?
C03E C013 P00M 120.2(8) . . ?
C03E C013 C015 120.0 . . ?
C015 C013 P00M 119.5(8) . . ?
C013 C03E H03E 120.0 . . ?
C013 C03E C032 120.0 . . ?
C032 C03E H03E 120.0 . . ?
C03E C032 H032 120.0 . . ?
C03E C032 C04G 120.0 . . ?
C04G C032 H032 120.0 . . ?
C032 C04G H04G 120.0 . . ?
C032 C04G C03G 120.0 . . ?
C03G C04G H04G 120.0 . . ?
C04G C03G H03G 120.0 . . ?
C015 C03G C04G 120.0 . . ?
C015 C03G H03G 120.0 . . ?
C013 C015 H015 120.0 . . ?
C03G C015 C013 120.0 . . ?
C03G C015 H015 120.0 . . ?
C01U C014 P00J 116.7(7) . . ?
C01U C014 C00Z 120.0 . . ?
C00Z C014 P00J 123.2(7) . . ?
O00Q C01U C014 119.6(11) . . ?
O00Q C01U C037 120.4(11) . . ?
C014 C01U C037 120.0 . . ?
C01U C037 H037 120.0 . . ?
C03Q C037 C01U 120.0 . . ?
C03Q C037 H037 120.0 . . ?
C037 C03Q H03Q 120.0 . . ?
C037 C03Q C043 120.0 . . ?
C043 C03Q H03Q 120.0 . . ?
C03Q C043 H043 120.0 . . ?
C00Z C043 C03Q 120.0 . . ?
C00Z C043 H043 120.0 . . ?
C014 C00Z H00Z 120.0 . . ?
C043 C00Z C014 120.0 . . ?
C043 C00Z H00Z 120.0 . . ?
C010 C01J Au0B 118.9(8) . . ?
C010 C01J C02T 120.0 . . ?
C02T C01J Au0B 120.8(8) . . ?
C01J C010 H010 120.0 . . ?
C01J C010 C03X 120.0 . . ?
C03X C010 H010 120.0 . . ?
C010 C03X H03X 120.0 . . ?
C04J C03X C010 120.0 . . ?
C04J C03X H03X 120.0 . . ?
F00W C04J C03X 118.9(13) . . ?
F00W C04J C03B 121.0(12) . . ?
C03X C04J C03B 120.0 . . ?
C04J C03B H03B 120.0 . . ?
C02T C03B C04J 120.0 . . ?
C02T C03B H03B 120.0 . . ?
C01J C02T H02T 120.0 . . ?
C03B C02T C01J 120.0 . . ?
C03B C02T H02T 120.0 . . ?
O00R C01O C00X 118.5(10) . . ?
O00R C01O C028 121.2(11) . . ?
C00X C01O C028 120.0 . . ?
C01O C00X P00H 116.0(7) . . ?
C01H C00X P00H 123.6(7) . . ?
C01H C00X C01O 120.0 . . ?
C00X C01H H01H 120.0 . . ?
C00X C01H C04D 120.0 . . ?
C04D C01H H01H 120.0 . . ?
C01H C04D H04D 120.0 . . ?
C01H C04D C27 120.0 . . ?
C27 C04D H04D 120.0 . . ?
C04D C27 H27 120.0 . . ?
C028 C27 C04D 120.0 . . ?
C028 C27 H27 120.0 . . ?
C01O C028 H028 120.0 . . ?
C27 C028 C01O 120.0 . . ?
C27 C028 H028 120.0 . . ?
C02L C01R H01R 120.0 . . ?
C02L C01R C029 120.0 . . ?
C029 C01R H01R 120.0 . . ?
C01R C02L H02L 120.0 . . ?
C01R C02L C02Y 120.0 . . ?
C02Y C02L H02L 120.0 . . ?
C02L C02Y H02Y 120.0 . . ?
C01T C02Y C02L 120.0 . . ?
C01T C02Y H02Y 120.0 . . ?
C02Y C01T P00M 121.8(7) . . ?
C02Y C01T C02H 120.0 . . ?
C02H C01T P00M 118.2(7) . . ?
C01T C02H H02H 120.0 . . ?
C029 C02H C01T 120.0 . . ?
C029 C02H H02H 120.0 . . ?
C01R C029 H029 120.0 . . ?
C02H C029 C01R 120.0 . . ?
C02H C029 H029 120.0 . . ?
C02C C01S P00H 122.9(7) . . ?
C02C C01S C018 120.0 . . ?
C018 C01S P00H 117.0(7) . . ?
C01S C02C H02C 120.0 . . ?
C01S C02C C01Y 120.0 . . ?
C01Y C02C H02C 120.0 . . ?
C02C C01Y H01Y 120.0 . . ?
C021 C01Y C02C 120.0 . . ?
C021 C01Y H01Y 120.0 . . ?
C01Y C021 H021 120.0 . . ?
C012 C021 C01Y 120.0 . . ?
C012 C021 H021 120.0 . . ?
C021 C012 H012 120.0 . . ?
C021 C012 C018 120.0 . . ?
C018 C012 H012 120.0 . . ?
C01S C018 H018 120.0 . . ?
C012 C018 C01S 120.0 . . ?
C012 C018 H018 120.0 . . ?
C01A C01V P00O 115.7(8) . . ?
C01A C01V C03F 120.0 . . ?
C03F C01V P00O 124.3(8) . . ?
C01V C01A H01A 120.0 . . ?
C01V C01A C045 120.0 . . ?
C045 C01A H01A 120.0 . . ?
C01A C045 H045 120.0 . . ?
C03N C045 C01A 120.0 . . ?
C03N C045 H045 120.0 . . ?
C045 C03N H03N 120.0 . . ?
C045 C03N C044 120.0 . . ?
C044 C03N H03N 120.0 . . ?
C03N C044 H044 120.0 . . ?
C03F C044 C03N 120.0 . . ?
C03F C044 H044 120.0 . . ?
C01V C03F H03F 120.0 . . ?
C044 C03F C01V 120.0 . . ?
C044 C03F H03F 120.0 . . ?
C02A C024 P00K 120.1(8) . . ?
C02A C024 C025 120.0 . . ?
C025 C024 P00K 119.8(8) . . ?
C024 C02A H02A 120.0 . . ?
C024 C02A C040 120.0 . . ?
C040 C02A H02A 120.0 . . ?
C02A C040 H040 120.0 . . ?
C02Q C040 C02A 120.0 . . ?
C02Q C040 H040 120.0 . . ?
C040 C02Q H02Q 120.0 . . ?
C040 C02Q C01P 120.0 . . ?
C01P C02Q H02Q 120.0 . . ?
C02Q C01P H01P 120.0 . . ?
C02Q C01P C025 120.0 . . ?
C025 C01P H01P 120.0 . . ?
C024 C025 H025 120.0 . . ?
C01P C025 C024 120.0 . . ?
C01P C025 H025 120.0 . . ?
C02M C02B P00O 117.5(8) . . ?
C02M C02B C03T 120.0 . . ?
C03T C02B P00O 122.3(8) . . ?
C02B C02M H02M 120.0 . . ?
C03H C02M C02B 120.0 . . ?
C03H C02M H02M 120.0 . . ?
C02M C03H H03H 120.0 . . ?
C051 C03H C02M 120.0 . . ?
C051 C03H H03H 120.0 . . ?
C03H C051 H051 120.0 . . ?
C04P C051 C03H 120.0 . . ?
C04P C051 H051 120.0 . . ?
C051 C04P H04P 120.0 . . ?
C03T C04P C051 120.0 . . ?
C03T C04P H04P 120.0 . . ?
C02B C03T H03T 120.0 . . ?
C04P C03T C02B 120.0 . . ?
C04P C03T H03T 120.0 . . ?
C01C C02E H02E 120.0 . . ?
C01C C02E C022 120.0 . . ?
C022 C02E H02E 120.0 . . ?
C02E C01C S00L 122.6(8) . . ?
C02E C01C C01B 120.0 . . ?
C01B C01C S00L 117.2(8) . . ?
C01C C01B H01B 120.0 . . ?
C01C C01B C01F 120.0 . . ?
C01F C01B H01B 120.0 . . ?
C01B C01F H01F 120.0 . . ?
C027 C01F C01B 120.0 . . ?
C027 C01F H01F 120.0 . . ?
C01F C027 C022 120.0 . . ?
C01F C027 C047 121.0(14) . . ?
C022 C027 C047 119.0(14) . . ?
C02E C022 H022 120.0 . . ?
C027 C022 C02E 120.0 . . ?
C027 C022 H022 120.0 . . ?
C017 C02G H02G 120.0 . . ?
C017 C02G C04H 120.0 . . ?
C04H C02G H02G 120.0 . . ?
C02G C017 P00J 124.1(8) . . ?
C01K C017 P00J 115.7(8) . . ?
C01K C017 C02G 120.0 . . ?
C017 C01K H01K 120.0 . . ?
C03L C01K C017 120.0 . . ?
C03L C01K H01K 120.0 . . ?
C01K C03L H03L 120.0 . . ?
C02V C03L C01K 120.0 . . ?
C02V C03L H03L 120.0 . . ?
C03L C02V H02V 120.0 . . ?
C03L C02V C04H 120.0 . . ?
C04H C02V H02V 120.0 . . ?
C02G C04H H04H 120.0 . . ?
C02V C04H C02G 120.0 . . ?
C02V C04H H04H 120.0 . . ?
C01N C02I H02I 120.0 . . ?
C01N C02I C03R 120.0 . . ?
C03R C02I H02I 120.0 . . ?
C02I C01N H01N 120.0 . . ?
C030 C01N C02I 120.0 . . ?
C030 C01N H01N 120.0 . . ?
C01N C030 C02U 120.7(13) . . ?
C01M C030 C01N 120.0 . . ?
C01M C030 C02U 119.3(13) . . ?
C030 C01M H01M 120.0 . . ?
C030 C01M C01G 120.0 . . ?
C01G C01M H01M 120.0 . . ?
C01M C01G H01G 120.0 . . ?
C01M C01G C03R 120.0 . . ?
C03R C01G H01G 120.0 . . ?
C02I C03R S00G 122.5(7) . . ?
C01G C03R S00G 117.2(7) . . ?
C01G C03R C02I 120.0 . . ?
C02D C02N P00K 122.9(8) . . ?
C02D C02N C02K 120.0 . . ?
C02K C02N P00K 117.0(8) . . ?
C02N C02D H02D 120.0 . . ?
C03I C02D C02N 120.0 . . ?
C03I C02D H02D 120.0 . . ?
C02D C03I H03I 120.0 . . ?
C01D C03I C02D 120.0 . . ?
C01D C03I H03I 120.0 . . ?
C03I C01D H01D 120.0 . . ?
C03I C01D C01Z 120.0 . . ?
C01Z C01D H01D 120.0 . . ?
C01D C01Z H01Z 120.0 . . ?
C02K C01Z C01D 120.0 . . ?
C02K C01Z H01Z 120.0 . . ?
O00R C02K C02N 116.0(11) . . ?
O00R C02K C01Z 124.0(11) . . ?
C01Z C02K C02N 120.0 . . ?
C030 C02U H02B 109.5 . . ?
C030 C02U H02F 109.5 . . ?
C030 C02U H02J 109.5 . . ?
H02B C02U H02F 109.5 . . ?
H02B C02U H02J 109.5 . . ?
H02F C02U H02J 109.5 . . ?
C03V C02W S00I 118.5(8) . . ?
C03V C02W C03J 120.0 . . ?
C03J C02W S00I 121.5(8) . . ?
C02W C03V H03V 120.0 . . ?
C03M C03V C02W 120.0 . . ?
C03M C03V H03V 120.0 . . ?
C03V C03M H03M 120.0 . . ?
C03V C03M C01L 120.0 . . ?
C01L C03M H03M 120.0 . . ?
C03M C01L C035 120.1(14) . . ?
C03Z C01L C03M 120.0 . . ?
C03Z C01L C035 119.9(14) . . ?
C01L C03Z H03Z 120.0 . . ?
C01L C03Z C03J 120.0 . . ?
C03J C03Z H03Z 120.0 . . ?
C02W C03J H03J 120.0 . . ?
C03Z C03J C02W 120.0 . . ?
C03Z C03J H03J 120.0 . . ?
O00S C02Z C048 119.0(13) . . ?
O00S C02Z C01W 121.0(13) . . ?
C048 C02Z C01W 120.0 . . ?
C02Z C048 H048 120.0 . . ?
C02J C048 C02Z 120.0 . . ?
C02J C048 H048 120.0 . . ?
C048 C02J H02K 120.0 . . ?
C033 C02J C048 120.0 . . ?
C033 C02J H02K 120.0 . . ?
C02J C033 H033 120.0 . . ?
C02J C033 C016 120.0 . . ?
C016 C033 H033 120.0 . . ?
C033 C016 H016 120.0 . . ?
C01W C016 C033 120.0 . . ?
C01W C016 H016 120.0 . . ?
C02Z C01W P00O 115.8(10) . . ?
C016 C01W P00O 123.8(10) . . ?
C016 C01W C02Z 120.0 . . ?
C01L C035 H03A 109.5 . . ?
C01L C035 H03C 109.5 . . ?
C01L C035 H03K 109.5 . . ?
H03A C035 H03C 109.5 . . ?
H03A C035 H03K 109.5 . . ?
H03C C035 H03K 109.5 . . ?
C32 C03O P00P 122.3(11) . . ?
C32 C03O C03W 120.0 . . ?
C03W C03O P00P 117.6(11) . . ?
C03O C32 H32 120.0 . . ?
C046 C32 C03O 120.0 . . ?
C046 C32 H32 120.0 . . ?
C32 C046 H046 120.0 . . ?
C42 C046 C32 120.0 . . ?
C42 C046 H046 120.0 . . ?
C046 C42 H42 120.0 . . ?
C33 C42 C046 120.0 . . ?
C33 C42 H42 120.0 . . ?
C42 C33 H33 120.0 . . ?
C42 C33 C03W 120.0 . . ?
C03W C33 H33 120.0 . . ?
O00S C03W C03O 116.9(14) . . ?
O00S C03W C33 122.5(14) . . ?
C33 C03W C03O 120.0 . . ?
C039 C03S H03S 120.0 . . ?
C039 C03S C01Q 120.0 . . ?
C01Q C03S H03S 120.0 . . ?
C03S C039 H039 120.0 . . ?
C02O C039 C03S 120.0 . . ?
C02O C039 H039 120.0 . . ?
C039 C02O H02O 120.0 . . ?
C039 C02O C03Y 120.0 . . ?
C03Y C02O H02O 120.0 . . ?
C02O C03Y H03Y 120.0 . . ?
C02O C03Y C038 120.0 . . ?
C038 C03Y H03Y 120.0 . . ?
C03Y C038 H038 120.0 . . ?
C01Q C038 C03Y 120.0 . . ?
C01Q C038 H038 120.0 . . ?
C03S C01Q P00K 122.9(9) . . ?
C038 C01Q P00K 116.6(9) . . ?
C038 C01Q C03S 120.0 . . ?
F00U C042 C03A 119.5(14) . . ?
F00U C042 C04I 120.4(14) . . ?
C03A C042 C04I 120.0 . . ?
C042 C03A H03O 120.0 . . ?
C042 C03A C02R 120.0 . . ?
C02R C03A H03O 120.0 . . ?
C03A C02R H02R 120.0 . . ?
C00V C02R C03A 120.0 . . ?
C00V C02R H02R 120.0 . . ?
C02R C00V Au09 121.7(8) . . ?
C02R C00V C03K 120.0 . . ?
C03K C00V Au09 118.2(8) . . ?
C00V C03K H03R 120.0 . . ?
C04I C03K C00V 120.0 . . ?
C04I C03K H03R 120.0 . . ?
C042 C04I H04I 120.0 . . ?
C03K C04I C042 120.0 . . ?
C03K C04I H04I 120.0 . . ?
C027 C047 H04A 109.5 . . ?
C027 C047 H04B 109.5 . . ?
C027 C047 H04C 109.5 . . ?
H04A C047 H04B 109.5 . . ?
H04A C047 H04C 109.5 . . ?
H04B C047 H04C 109.5 . . ?
C24 C5 H5 120.0 . . ?
C24 C5 C40 120.0 . . ?
C40 C5 H5 120.0 . . ?
C5 C24 H24 120.0 . . ?
C5 C24 C26 120.0 . . ?
C26 C24 H24 120.0 . . ?
C24 C26 P00P 122.0(11) . . ?
C24 C26 C39 120.0 . . ?
C39 C26 P00P 118.0(11) . . ?
C26 C39 H39 120.0 . . ?
C26 C39 C87 120.0 . . ?
C87 C39 H39 120.0 . . ?
C39 C87 H87 120.0 . . ?
C40 C87 C39 120.0 . . ?
C40 C87 H87 120.0 . . ?
C5 C40 H40 120.0 . . ?
C87 C40 C5 120.0 . . ?
C87 C40 H40 120.0 . . ?
C041 C36 H36 120.0 . . ?
C041 C36 C023 120.0 . . ?
C023 C36 H36 120.0 . . ?
C36 C041 H041 120.0 . . ?
C36 C041 C45 120.0 . . ?
C45 C041 H041 120.0 . . ?
C041 C45 C81 119.4(19) . . ?
C60 C45 C041 120.0 . . ?
C60 C45 C81 120.6(19) . . ?
C45 C60 H60 120.0 . . ?
C034 C60 C45 120.0 . . ?
C034 C60 H60 120.0 . . ?
C60 C034 H034 120.0 . . ?
C60 C034 C023 120.0 . . ?
C023 C034 H034 120.0 . . ?
C36 C023 S00N 121.6(11) . . ?
C034 C023 S00N 118.3(11) . . ?
C034 C023 C36 120.0 . . ?
C02F C54 P00P 116.8(17) . . ?
C02F C54 C139 120.0 . . ?
C139 C54 P00P 123.2(17) . . ?
C54 C02F H02N 120.0 . . ?
C04C C02F C54 120.0 . . ?
C04C C02F H02N 120.0 . . ?
C02F C04C H04E 120.0 . . ?
C138 C04C C02F 120.0 . . ?
C138 C04C H04E 120.0 . . ?
C04C C138 H138 120.0 . . ?
C04C C138 C99 120.0 . . ?
C99 C138 H138 120.0 . . ?
C138 C99 H99 120.0 . . ?
C139 C99 C138 120.0 . . ?
C139 C99 H99 120.0 . . ?
C54 C139 H139 120.0 . . ?
C99 C139 C54 120.0 . . ?
C99 C139 H139 120.0 . . ?
C41 C61 C62 120.0 . . ?
C41 C61 B100 121.7(18) . . ?
C62 C61 B100 118.2(17) . . ?
C61 C41 H41 120.0 . . ?
C61 C41 C04R 120.0 . . ?
C04R C41 H41 120.0 . . ?
C41 C04R H04R 120.0 . . ?
C50 C04R C41 120.0 . . ?
C50 C04R H04R 120.0 . . ?
F03C C50 C04R 117.3(19) . . ?
F03C C50 C03U 122.7(19) . . ?
C04R C50 C03U 120.0 . . ?
C50 C03U H03U 120.0 . . ?
C62 C03U C50 120.0 . . ?
C62 C03U H03U 120.0 . . ?
C61 C62 H62 120.0 . . ?
C03U C62 C61 120.0 . . ?
C03U C62 H62 120.0 . . ?
C45 C81 H81A 109.5 . . ?
C45 C81 H81B 109.5 . . ?
C45 C81 H81C 109.5 . . ?
H81A C81 H81B 109.5 . . ?
H81A C81 H81C 109.5 . . ?
H81B C81 H81C 109.5 . . ?
C04K B100 C61 110(3) . . ?
C04K B100 C37 107(2) . . ?
C04K B100 C1 110(3) . . ?
C37 B100 C61 112(2) . . ?
C37 B100 C1 112(3) . . ?
C1 B100 C61 106(2) . . ?
C95 C101 H101 120.0 . . ?
C95 C101 C04K 120.0 . . ?
C04K C101 H101 120.0 . . ?
C101 C95 H95 120.0 . . ?
C101 C95 C82 120.0 . . ?
C82 C95 H95 120.0 . . ?
F44 C82 C95 128(3) . . ?
F44 C82 C55 112(3) . . ?
C55 C82 C95 120.0 . . ?
C82 C55 H55 120.0 . . ?
C82 C55 C68 120.0 . . ?
C68 C55 H55 120.0 . . ?
C55 C68 H68 120.0 . . ?
C04K C68 C55 120.0 . . ?
C04K C68 H68 120.0 . . ?
C101 C04K B100 125(2) . . ?
C68 C04K B100 115(2) . . ?
C68 C04K C101 120.0 . . ?
C38 C56 F30 121(2) . . ?
C38 C56 C155 120.0 . . ?
C155 C56 F30 119(2) . . ?
C56 C38 H38 120.0 . . ?
C56 C38 C29 120.0 . . ?
C29 C38 H38 120.0 . . ?
C38 C29 H29 120.0 . . ?
C37 C29 C38 120.0 . . ?
C37 C29 H29 120.0 . . ?
C29 C37 B100 121(2) . . ?
C29 C37 C2 120.0 . . ?
C2 C37 B100 118(2) . . ?
C37 C2 H2 120.0 . . ?
C155 C2 C37 120.0 . . ?
C155 C2 H2 120.0 . . ?
C56 C155 H155 120.0 . . ?
C2 C155 C56 120.0 . . ?
C2 C155 H155 120.0 . . ?
C02S C44 H44 120.0 . . ?
C02S C44 C49 120.0 . . ?
C49 C44 H44 120.0 . . ?
C44 C02S P00J 120.9(8) . . ?
C036 C02S P00J 119.1(8) . . ?
C036 C02S C44 120.0 . . ?
C02S C036 H036 120.0 . . ?
C02S C036 C02P 120.0 . . ?
C02P C036 H036 120.0 . . ?
C036 C02P H02P 120.0 . . ?
C036 C02P C04F 120.0 . . ?
C04F C02P H02P 120.0 . . ?
C02P C04F H04F 120.0 . . ?
C02P C04F C49 120.0 . . ?
C49 C04F H04F 120.0 . . ?
C44 C49 H49 120.0 . . ?
C04F C49 C44 120.0 . . ?
C04F C49 H49 120.0 . . ?
F28 C4 C179 111(3) . . ?
F28 C4 C51 129(3) . . ?
C179 C4 C51 120.0 . . ?
C4 C179 H179 120.0 . . ?
C4 C179 C48 120.0 . . ?
C48 C179 H179 120.0 . . ?
C179 C48 H48 120.0 . . ?
C1 C48 C179 120.0 . . ?
C1 C48 H48 120.0 . . ?
C48 C1 B100 125(3) . . ?
C3 C1 B100 115(3) . . ?
C3 C1 C48 120.0 . . ?
C1 C3 H3 120.0 . . ?
C1 C3 C51 120.0 . . ?
C51 C3 H3 120.0 . . ?
C4 C51 H51 120.0 . . ?
C3 C51 C4 120.0 . . ?
C3 C51 H51 120.0 . . ?

loop_
_geom_bond_atom_site_label_1
_geom_bond_atom_site_label_2
_geom_bond_distance
_geom_bond_site_symmetry_2
_geom_bond_publ_flag
Au01 Au02 2.7691(13) . ?
Au01 Au03 2.7735(12) . ?
Au01 Au04 2.7523(11) . ?
Au01 Au05 2.7825(12) . ?
Au01 Au06 2.7913(11) . ?
Au01 Au07 2.7845(12) . ?
Au01 Au08 2.7933(12) . ?
Au01 Au09 2.7708(11) . ?
Au01 Au0A 2.7648(12) . ?
Au01 Au0B 2.7755(12) . ?
Au01 Au0D 2.7555(11) . ?
Au01 Au0E 2.7788(13) . ?
Au02 Au03 2.8909(12) . ?
Au02 Au04 2.9764(11) . ?
Au02 Au06 2.8629(11) . ?
Au02 Au07 2.8957(12) . ?
Au02 Au08 2.9534(12) . ?
Au02 P00M 2.288(6) . ?
Au03 Au04 2.8851(11) . ?
Au03 Au05 2.9859(12) . ?
Au03 Au06 2.8465(11) . ?
Au03 Au0B 2.9132(13) . ?
Au03 P00H 2.284(5) . ?
Au04 Au05 2.8095(13) . ?
Au04 Au08 3.0844(12) . ?
Au04 Au09 2.8929(13) . ?
Au04 Au0C 2.8882(12) . ?
Au04 S00I 2.399(5) . ?
Au05 Au09 2.9419(12) . ?
Au05 Au0B 2.9463(11) . ?
Au05 Au0E 2.9323(13) . ?
Au05 P00K 2.291(5) . ?
Au06 Au07 2.9299(12) . ?
Au06 Au0B 2.9506(13) . ?
Au06 Au0D 3.0226(13) . ?
Au06 Au0F 2.8989(12) . ?
Au06 S00L 2.431(5) . ?
Au07 Au08 2.8611(10) . ?
Au07 Au0A 2.8766(13) . ?
Au07 Au0D 3.0016(13) . ?
Au07 P00J 2.288(5) . ?
Au08 Au09 2.8987(13) . ?
Au08 Au0A 2.8579(13) . ?
Au08 Au0C 2.8779(12) . ?
Au08 S00G 2.444(5) . ?
Au09 Au0A 2.9394(12) . ?
Au09 Au0E 2.9379(12) . ?
Au09 C00V 2.056(10) . ?
Au0A Au0D 2.8636(11) . ?
Au0A Au0E 2.9182(13) . ?
Au0A P00O 2.286(5) . ?
Au0B Au0D 2.8641(13) . ?
Au0B Au0E 2.9528(13) . ?
Au0B C01J 2.047(10) . ?
Au0C S00G 2.312(5) . ?
Au0C S00I 2.301(5) . ?
Au0D Au0E 2.8281(13) . ?
Au0D Au0F 2.9316(13) . ?
Au0D S00N 2.405(5) . ?
Au0E P00P 2.286(7) . ?
Au0F S00L 2.320(6) . ?
Au0F S00N 2.305(6) . ?
S00G C03R 1.805(10) . ?
P00H C011 1.826(10) . ?
P00H C00X 1.847(10) . ?
P00H C01S 1.842(10) . ?
S00I C02W 1.806(11) . ?
P00J C014 1.807(10) . ?
P00J C017 1.838(11) . ?
P00J C02S 1.814(11) . ?
P00K C024 1.814(11) . ?
P00K C02N 1.855(11) . ?
P00K C01Q 1.810(11) . ?
S00L C01C 1.817(11) . ?
P00M C01X 1.861(11) . ?
P00M C013 1.822(10) . ?
P00M C01T 1.843(10) . ?
S00N C023 1.776(14) . ?
P00O C01V 1.817(12) . ?
P00O C02B 1.828(11) . ?
P00O C01W 1.797(12) . ?
P00P C03O 1.863(14) . ?
P00P C26 1.859(15) . ?
P00P C54 1.742(19) . ?
O00Q C00Y 1.347(16) . ?
O00Q C01U 1.356(14) . ?
O00R C01O 1.357(16) . ?
O00R C02K 1.366(15) . ?
O00S C02Z 1.343(19) . ?
O00S C03W 1.335(19) . ?
F00U C042 1.316(16) . ?
F00W C04J 1.328(16) . ?
C00Y C026 1.3900 . ?
C00Y C01X 1.3900 . ?
C026 H026 0.9300 . ?
C026 C03P 1.3900 . ?
C03P H03P 0.9300 . ?
C03P C03D 1.3900 . ?
C03D H03D 0.9300 . ?
C03D C020 1.3900 . ?
C020 H020 0.9300 . ?
C020 C01X 1.3900 . ?
C011 C01I 1.3900 . ?
C011 C031 1.3900 . ?
C01I H01I 0.9300 . ?
C01I C01E 1.3900 . ?
C01E H01E 0.9300 . ?
C01E C02X 1.3900 . ?
C02X H02X 0.9300 . ?
C02X C019 1.3900 . ?
C019 H019 0.9300 . ?
C019 C031 1.3900 . ?
C031 H031 0.9300 . ?
C013 C03E 1.3900 . ?
C013 C015 1.3900 . ?
C03E H03E 0.9300 . ?
C03E C032 1.3900 . ?
C032 H032 0.9300 . ?
C032 C04G 1.3900 . ?
C04G H04G 0.9300 . ?
C04G C03G 1.3900 . ?
C03G H03G 0.9300 . ?
C03G C015 1.3900 . ?
C015 H015 0.9300 . ?
C014 C01U 1.3900 . ?
C014 C00Z 1.3900 . ?
C01U C037 1.3900 . ?
C037 H037 0.9300 . ?
C037 C03Q 1.3900 . ?
C03Q H03Q 0.9300 . ?
C03Q C043 1.3900 . ?
C043 H043 0.9300 . ?
C043 C00Z 1.3900 . ?
C00Z H00Z 0.9300 . ?
C01J C010 1.3900 . ?
C01J C02T 1.3900 . ?
C010 H010 0.9300 . ?
C010 C03X 1.3900 . ?
C03X H03X 0.9300 . ?
C03X C04J 1.3900 . ?
C04J C03B 1.3900 . ?
C03B H03B 0.9300 . ?
C03B C02T 1.3900 . ?
C02T H02T 0.9300 . ?
C01O C00X 1.3900 . ?
C01O C028 1.3900 . ?
C00X C01H 1.3900 . ?
C01H H01H 0.9300 . ?
C01H C04D 1.3900 . ?
C04D H04D 0.9300 . ?
C04D C27 1.3900 . ?
C27 H27 0.9300 . ?
C27 C028 1.3900 . ?
C028 H028 0.9300 . ?
C01R H01R 0.9300 . ?
C01R C02L 1.3900 . ?
C01R C029 1.3900 . ?
C02L H02L 0.9300 . ?
C02L C02Y 1.3900 . ?
C02Y H02Y 0.9300 . ?
C02Y C01T 1.3900 . ?
C01T C02H 1.3900 . ?
C02H H02H 0.9300 . ?
C02H C029 1.3900 . ?
C029 H029 0.9300 . ?
C01S C02C 1.3900 . ?
C01S C018 1.3900 . ?
C02C H02C 0.9300 . ?
C02C C01Y 1.3900 . ?
C01Y H01Y 0.9300 . ?
C01Y C021 1.3900 . ?
C021 H021 0.9300 . ?
C021 C012 1.3900 . ?
C012 H012 0.9300 . ?
C012 C018 1.3900 . ?
C018 H018 0.9300 . ?
C01V C01A 1.3900 . ?
C01V C03F 1.3900 . ?
C01A H01A 0.9300 . ?
C01A C045 1.3900 . ?
C045 H045 0.9300 . ?
C045 C03N 1.3900 . ?
C03N H03N 0.9300 . ?
C03N C044 1.3900 . ?
C044 H044 0.9300 . ?
C044 C03F 1.3900 . ?
C03F H03F 0.9300 . ?
C024 C02A 1.3900 . ?
C024 C025 1.3900 . ?
C02A H02A 0.9300 . ?
C02A C040 1.3900 . ?
C040 H040 0.9300 . ?
C040 C02Q 1.3900 . ?
C02Q H02Q 0.9300 . ?
C02Q C01P 1.3900 . ?
C01P H01P 0.9300 . ?
C01P C025 1.3900 . ?
C025 H025 0.9300 . ?
C02B C02M 1.3900 . ?
C02B C03T 1.3900 . ?
C02M H02M 0.9300 . ?
C02M C03H 1.3900 . ?
C03H H03H 0.9300 . ?
C03H C051 1.3900 . ?
C051 H051 0.9300 . ?
C051 C04P 1.3900 . ?
C04P H04P 0.9300 . ?
C04P C03T 1.3900 . ?
C03T H03T 0.9300 . ?
C02E H02E 0.9300 . ?
C02E C01C 1.3900 . ?
C02E C022 1.3900 . ?
C01C C01B 1.3900 . ?
C01B H01B 0.9300 . ?
C01B C01F 1.3900 . ?
C01F H01F 0.9300 . ?
C01F C027 1.3900 . ?
C027 C022 1.3900 . ?
C027 C047 1.50(2) . ?
C022 H022 0.9300 . ?
C02G H02G 0.9300 . ?
C02G C017 1.3900 . ?
C02G C04H 1.3900 . ?
C017 C01K 1.3900 . ?
C01K H01K 0.9300 . ?
C01K C03L 1.3900 . ?
C03L H03L 0.9300 . ?
C03L C02V 1.3900 . ?
C02V H02V 0.9300 . ?
C02V C04H 1.3900 . ?
C04H H04H 0.9300 . ?
C02I H02I 0.9300 . ?
C02I C01N 1.3900 . ?
C02I C03R 1.3900 . ?
C01N H01N 0.9300 . ?
C01N C030 1.3900 . ?
C030 C01M 1.3900 . ?
C030 C02U 1.52(2) . ?
C01M H01M 0.9300 . ?
C01M C01G 1.3900 . ?
C01G H01G 0.9300 . ?
C01G C03R 1.3900 . ?
C02N C02D 1.3900 . ?
C02N C02K 1.3900 . ?
C02D H02D 0.9300 . ?
C02D C03I 1.3900 . ?
C03I H03I 0.9300 . ?
C03I C01D 1.3900 . ?
C01D H01D 0.9300 . ?
C01D C01Z 1.3900 . ?
C01Z H01Z 0.9300 . ?
C01Z C02K 1.3900 . ?
C02U H02B 0.9600 . ?
C02U H02F 0.9600 . ?
C02U H02J 0.9600 . ?
C02W C03V 1.3900 . ?
C02W C03J 1.3900 . ?
C03V H03V 0.9300 . ?
C03V C03M 1.3900 . ?
C03M H03M 0.9300 . ?
C03M C01L 1.3900 . ?
C01L C03Z 1.3900 . ?
C01L C035 1.50(2) . ?
C03Z H03Z 0.9300 . ?
C03Z C03J 1.3900 . ?
C03J H03J 0.9300 . ?
C02Z C048 1.3900 . ?
C02Z C01W 1.3900 . ?
C048 H048 0.9300 . ?
C048 C02J 1.3900 . ?
C02J H02K 0.9300 . ?
C02J C033 1.3900 . ?
C033 H033 0.9300 . ?
C033 C016 1.3900 . ?
C016 H016 0.9300 . ?
C016 C01W 1.3900 . ?
C035 H03A 0.9600 . ?
C035 H03C 0.9600 . ?
C035 H03K 0.9600 . ?
F03C C50 1.36(3) . ?
C03O C32 1.3900 . ?
C03O C03W 1.3900 . ?
C32 H32 0.9300 . ?
C32 C046 1.3900 . ?
C046 H046 0.9300 . ?
C046 C42 1.3900 . ?
C42 H42 0.9300 . ?
C42 C33 1.3900 . ?
C33 H33 0.9300 . ?
C33 C03W 1.3900 . ?
C03S H03S 0.9300 . ?
C03S C039 1.3900 . ?
C03S C01Q 1.3900 . ?
C039 H039 0.9300 . ?
C039 C02O 1.3900 . ?
C02O H02O 0.9300 . ?
C02O C03Y 1.3900 . ?
C03Y H03Y 0.9300 . ?
C03Y C038 1.3900 . ?
C038 H038 0.9300 . ?
C038 C01Q 1.3900 . ?
C042 C03A 1.3900 . ?
C042 C04I 1.3900 . ?
C03A H03O 0.9300 . ?
C03A C02R 1.3900 . ?
C02R H02R 0.9300 . ?
C02R C00V 1.3900 . ?
C00V C03K 1.3900 . ?
C03K H03R 0.9300 . ?
C03K C04I 1.3900 . ?
C04I H04I 0.9300 . ?
C047 H04A 0.9600 . ?
C047 H04B 0.9600 . ?
C047 H04C 0.9600 . ?
C5 H5 0.9300 . ?
C5 C24 1.3900 . ?
C5 C40 1.3900 . ?
C24 H24 0.9300 . ?
C24 C26 1.3900 . ?
C26 C39 1.3900 . ?
C39 H39 0.9300 . ?
C39 C87 1.3900 . ?
C87 H87 0.9300 . ?
C87 C40 1.3900 . ?
C40 H40 0.9300 . ?
C36 H36 0.9300 . ?
C36 C041 1.3900 . ?
C36 C023 1.3900 . ?
C041 H041 0.9300 . ?
C041 C45 1.3900 . ?
C45 C60 1.3900 . ?
C45 C81 1.57(3) . ?
C60 H60 0.9300 . ?
C60 C034 1.3900 . ?
C034 H034 0.9300 . ?
C034 C023 1.3900 . ?
F44 C82 1.38(3) . ?
C54 C02F 1.3900 . ?
C54 C139 1.3900 . ?
C02F H02N 0.9300 . ?
C02F C04C 1.3900 . ?
C04C H04E 0.9300 . ?
C04C C138 1.3900 . ?
C138 H138 0.9300 . ?
C138 C99 1.3900 . ?
C99 H99 0.9300 . ?
C99 C139 1.3900 . ?
C139 H139 0.9300 . ?
C61 C41 1.3900 . ?
C61 C62 1.3900 . ?
C61 B100 1.75(4) . ?
C41 H41 0.9300 . ?
C41 C04R 1.3900 . ?
C04R H04R 0.9300 . ?
C04R C50 1.3900 . ?
C50 C03U 1.3900 . ?
C03U H03U 0.9300 . ?
C03U C62 1.3900 . ?
C62 H62 0.9300 . ?
C81 H81A 0.9600 . ?
C81 H81B 0.9600 . ?
C81 H81C 0.9600 . ?
B100 C04K 1.62(4) . ?
B100 C37 1.65(4) . ?
B100 C1 1.70(4) . ?
C101 H101 0.9300 . ?
C101 C95 1.3900 . ?
C101 C04K 1.3900 . ?
C95 H95 0.9300 . ?
C95 C82 1.3900 . ?
C82 C55 1.3900 . ?
C55 H55 0.9300 . ?
C55 C68 1.3900 . ?
C68 H68 0.9300 . ?
C68 C04K 1.3900 . ?
F28 C4 1.36(3) . ?
F30 C56 1.39(3) . ?
C56 C38 1.3900 . ?
C56 C155 1.3900 . ?
C38 H38 0.9300 . ?
C38 C29 1.3900 . ?
C29 H29 0.9300 . ?
C29 C37 1.3900 . ?
C37 C2 1.3900 . ?
C2 H2 0.9300 . ?
C2 C155 1.3900 . ?
C155 H155 0.9300 . ?
C44 H44 0.9300 . ?
C44 C02S 1.3900 . ?
C44 C49 1.3900 . ?
C02S C036 1.3900 . ?
C036 H036 0.9300 . ?
C036 C02P 1.3900 . ?
C02P H02P 0.9300 . ?
C02P C04F 1.3900 . ?
C04F H04F 0.9300 . ?
C04F C49 1.3900 . ?
C49 H49 0.9300 . ?
C4 C179 1.3900 . ?
C4 C51 1.3900 . ?
C179 H179 0.9300 . ?
C179 C48 1.3900 . ?
C48 H48 0.9300 . ?
C48 C1 1.3900 . ?
C1 C3 1.3900 . ?
C3 H3 0.9300 . ?
C3 C51 1.3900 . ?
C51 H51 0.9300 . ?

loop_
_geom_torsion_atom_site_label_1
_geom_torsion_atom_site_label_2
_geom_torsion_atom_site_label_3
_geom_torsion_atom_site_label_4
_geom_torsion
_geom_torsion_site_symmetry_1
_geom_torsion_site_symmetry_2
_geom_torsion_site_symmetry_3
_geom_torsion_site_symmetry_4
_geom_torsion_publ_flag
Au02 P00M C01X C00Y -63.9(8) . . . . ?
Au02 P00M C01X C020 124.5(7) . . . . ?
Au02 P00M C013 C03E 170.7(6) . . . . ?
Au02 P00M C013 C015 -2.8(9) . . . . ?
Au02 P00M C01T C02Y 113.2(7) . . . . ?
Au02 P00M C01T C02H -65.0(8) . . . . ?
Au03 P00H C011 C01I 0.6(9) . . . . ?
Au03 P00H C011 C031 173.1(6) . . . . ?
Au03 P00H C00X C01O -56.3(8) . . . . ?
Au03 P00H C00X C01H 130.4(7) . . . . ?
Au03 P00H C01S C02C 118.2(7) . . . . ?
Au03 P00H C01S C018 -63.9(8) . . . . ?
Au04 S00I C02W C03V 76.8(8) . . . . ?
Au04 S00I C02W C03J -104.7(8) . . . . ?
Au05 P00K C024 C02A 160.5(7) . . . . ?
Au05 P00K C024 C025 -15.2(11) . . . . ?
Au05 P00K C02N C02D 122.1(7) . . . . ?
Au05 P00K C02N C02K -55.0(8) . . . . ?
Au05 P00K C01Q C03S 136.1(8) . . . . ?
Au05 P00K C01Q C038 -52.0(9) . . . . ?
Au06 S00L C01C C02E 28.9(9) . . . . ?
Au06 S00L C01C C01B -155.5(6) . . . . ?
Au07 P00J C014 C01U -55.9(8) . . . . ?
Au07 P00J C014 C00Z 126.8(7) . . . . ?
Au07 P00J C017 C02G 115.1(8) . . . . ?
Au07 P00J C017 C01K -59.9(8) . . . . ?
Au07 P00J C02S C44 176.4(7) . . . . ?
Au07 P00J C02S C036 -1.7(10) . . . . ?
Au08 S00G C03R C02I 23.9(9) . . . . ?
Au08 S00G C03R C01G -162.0(6) . . . . ?
Au09 C00V C03K C04I -178.0(12) . . . . ?
Au0A P00O C01V C01A -50.6(8) . . . . ?
Au0A P00O C01V C03F 127.8(8) . . . . ?
Au0A P00O C02B C02M 0.6(11) . . . . ?
Au0A P00O C02B C03T 175.1(7) . . . . ?
Au0A P00O C01W C02Z -58.3(9) . . . . ?
Au0A P00O C01W C016 128.4(8) . . . . ?
Au0B C01J C010 C03X -173.7(11) . . . . ?
Au0B C01J C02T C03B 173.6(12) . . . . ?
Au0C S00G C03R C02I -53.3(8) . . . . ?
Au0C S00G C03R C01G 120.8(7) . . . . ?
Au0C S00I C02W C03V 157.6(7) . . . . ?
Au0C S00I C02W C03J -23.9(10) . . . . ?
Au0D S00N C023 C36 -116.1(9) . . . . ?
Au0D S00N C023 C034 68.1(10) . . . . ?
Au0E P00P C03O C32 119.6(9) . . . . ?
Au0E P00P C03O C03W -64.4(11) . . . . ?
Au0E P00P C26 C24 -17.7(13) . . . . ?
Au0E P00P C26 C39 161.1(8) . . . . ?
Au0E P00P C54 C02F -49.7(14) . . . . ?
Au0E P00P C54 C139 130.6(12) . . . . ?
Au0F S00L C01C C02E -48.2(8) . . . . ?
Au0F S00L C01C C01B 127.5(7) . . . . ?
Au0F S00N C023 C36 -34.8(11) . . . . ?
Au0F S00N C023 C034 149.4(8) . . . . ?
P00H C011 C01I C01E 172.7(10) . . . . ?
P00H C011 C031 C019 -172.3(10) . . . . ?
P00H C00X C01H C04D 173.0(11) . . . . ?
P00H C01S C02C C01Y 177.9(10) . . . . ?
P00H C01S C018 C012 -178.0(10) . . . . ?
S00I C02W C03V C03M 178.5(12) . . . . ?
S00I C02W C03J C03Z -178.4(12) . . . . ?
P00J C014 C01U O00Q 4.2(12) . . . . ?
P00J C014 C01U C037 -177.4(10) . . . . ?
P00J C014 C00Z C043 177.2(11) . . . . ?
P00J C017 C01K C03L 175.2(10) . . . . ?
P00J C02S C036 C02P 178.2(12) . . . . ?
P00K C024 C02A C040 -175.7(12) . . . . ?
P00K C024 C025 C01P 175.7(12) . . . . ?
P00K C02N C02D C03I -177.0(11) . . . . ?
P00K C02N C02K O00R -1.1(12) . . . . ?
P00K C02N C02K C01Z 177.1(10) . . . . ?
S00L C01C C01B C01F -175.8(11) . . . . ?
P00M C013 C03E C032 -173.5(11) . . . . ?
P00M C013 C015 C03G 173.5(10) . . . . ?
P00M C01T C02H C029 178.2(10) . . . . ?
P00O C01V C01A C045 178.4(11) . . . . ?
P00O C01V C03F C044 -178.3(12) . . . . ?
P00O C02B C02M C03H 174.7(12) . . . . ?
P00O C02B C03T C04P -174.4(12) . . . . ?
P00P C03O C32 C046 175.9(14) . . . . ?
P00P C03O C03W O00S 12.8(16) . . . . ?
P00P C03O C03W C33 -176.1(14) . . . . ?
P00P C26 C39 C87 -178.9(14) . . . . ?
P00P C54 C02F C04C -179.7(18) . . . . ?
P00P C54 C139 C99 179.7(19) . . . . ?
O00Q C00Y C026 C03P 175.4(15) . . . . ?
O00Q C00Y C01X P00M 12.4(12) . . . . ?
O00Q C00Y C01X C020 -175.7(14) . . . . ?
O00Q C01U C037 C03Q 178.4(14) . . . . ?
O00R C01O C00X P00H 12.9(13) . . . . ?
O00R C01O C00X C01H -173.5(14) . . . . ?
O00R C01O C028 C27 173.3(15) . . . . ?
O00S C02Z C048 C02J 177.8(16) . . . . ?
O00S C02Z C01W P00O 8.7(14) . . . . ?
O00S C02Z C01W C016 -177.7(16) . . . . ?
F00U C042 C03A C02R 177.6(18) . . . . ?
F00U C042 C04I C03K -177.6(18) . . . . ?
F00W C04J C03B C02T -176.2(18) . . . . ?
C00Y O00Q C01U C014 -118.1(14) . . . . ?
C00Y O00Q C01U C037 63.5(18) . . . . ?
C00Y C026 C03P C03D 0.0 . . . . ?
C026 C00Y C01X P00M -171.9(10) . . . . ?
C026 C00Y C01X C020 0.0 . . . . ?
C026 C03P C03D C020 0.0 . . . . ?
C03P C03D C020 C01X 0.0 . . . . ?
C03D C020 C01X P00M 171.2(11) . . . . ?
C03D C020 C01X C00Y 0.0 . . . . ?
C01X P00M C013 C03E 45.7(9) . . . . ?
C01X P00M C013 C015 -127.9(8) . . . . ?
C01X P00M C01T C02Y -118.8(9) . . . . ?
C01X P00M C01T C02H 63.0(9) . . . . ?
C01X C00Y C026 C03P 0.0 . . . . ?
C011 P00H C00X C01O 72.0(8) . . . . ?
C011 P00H C00X C01H -101.3(9) . . . . ?
C011 P00H C01S C02C -10.9(9) . . . . ?
C011 P00H C01S C018 167.0(7) . . . . ?
C011 C01I C01E C02X 0.0 . . . . ?
C01I C011 C031 C019 0.0 . . . . ?
C01I C01E C02X C019 0.0 . . . . ?
C01E C02X C019 C031 0.0 . . . . ?
C02X C019 C031 C011 0.0 . . . . ?
C031 C011 C01I C01E 0.0 . . . . ?
C013 P00M C01X C00Y 61.6(9) . . . . ?
C013 P00M C01X C020 -109.9(9) . . . . ?
C013 P00M C01T C02Y -13.8(10) . . . . ?
C013 P00M C01T C02H 168.0(8) . . . . ?
C013 C03E C032 C04G 0.0 . . . . ?
C03E C013 C015 C03G 0.0 . . . . ?
C03E C032 C04G C03G 0.0 . . . . ?
C032 C04G C03G C015 0.0 . . . . ?
C04G C03G C015 C013 0.0 . . . . ?
C015 C013 C03E C032 0.0 . . . . ?
C014 P00J C017 C02G -116.8(9) . . . . ?
C014 P00J C017 C01K 68.2(9) . . . . ?
C014 P00J C02S C44 49.5(10) . . . . ?
C014 P00J C02S C036 -128.6(9) . . . . ?
C014 C01U C037 C03Q 0.0 . . . . ?
C01U O00Q C00Y C026 29(2) . . . . ?
C01U O00Q C00Y C01X -155.5(12) . . . . ?
C01U C014 C00Z C043 0.0 . . . . ?
C01U C037 C03Q C043 0.0 . . . . ?
C037 C03Q C043 C00Z 0.0 . . . . ?
C03Q C043 C00Z C014 0.0 . . . . ?
C00Z C014 C01U O00Q -178.4(14) . . . . ?
C00Z C014 C01U C037 0.0 . . . . ?
C01J C010 C03X C04J 0.0 . . . . ?
C010 C01J C02T C03B 0.0 . . . . ?
C010 C03X C04J F00W 176.3(18) . . . . ?
C010 C03X C04J C03B 0.0 . . . . ?
C03X C04J C03B C02T 0.0 . . . . ?
C04J C03B C02T C01J 0.0 . . . . ?
C02T C01J C010 C03X 0.0 . . . . ?
C01O O00R C02K C02N -134.2(13) . . . . ?
C01O O00R C02K C01Z 47.6(18) . . . . ?
C01O C00X C01H C04D 0.0 . . . . ?
C00X P00H C011 C01I -127.4(8) . . . . ?
C00X P00H C011 C031 45.1(9) . . . . ?
C00X P00H C01S C02C -113.8(8) . . . . ?
C00X P00H C01S C018 64.1(9) . . . . ?
C00X C01O C028 C27 0.0 . . . . ?
C00X C01H C04D C27 0.0 . . . . ?
C01H C04D C27 C028 0.0 . . . . ?
C04D C27 C028 C01O 0.0 . . . . ?
C028 C01O C00X P00H -173.6(10) . . . . ?
C028 C01O C00X C01H 0.0 . . . . ?
C01R C02L C02Y C01T 0.0 . . . . ?
C02L C01R C029 C02H 0.0 . . . . ?
C02L C02Y C01T P00M -178.2(11) . . . . ?
C02L C02Y C01T C02H 0.0 . . . . ?
C02Y C01T C02H C029 0.0 . . . . ?
C01T P00M C01X C00Y 169.1(7) . . . . ?
C01T P00M C01X C020 -2.5(10) . . . . ?
C01T P00M C013 C03E -63.9(9) . . . . ?
C01T P00M C013 C015 122.5(8) . . . . ?
C01T C02H C029 C01R 0.0 . . . . ?
C029 C01R C02L C02Y 0.0 . . . . ?
C01S P00H C011 C01I 125.7(8) . . . . ?
C01S P00H C011 C031 -61.8(9) . . . . ?
C01S P00H C00X C01O 179.6(7) . . . . ?
C01S P00H C00X C01H 6.3(10) . . . . ?
C01S C02C C01Y C021 0.0 . . . . ?
C02C C01S C018 C012 0.0 . . . . ?
C02C C01Y C021 C012 0.0 . . . . ?
C01Y C021 C012 C018 0.0 . . . . ?
C021 C012 C018 C01S 0.0 . . . . ?
C018 C01S C02C C01Y 0.0 . . . . ?
C01V P00O C02B C02M 123.8(9) . . . . ?
C01V P00O C02B C03T -61.7(11) . . . . ?
C01V P00O C01W C02Z -178.7(8) . . . . ?
C01V P00O C01W C016 8.0(11) . . . . ?
C01V C01A C045 C03N 0.0 . . . . ?
C01A C01V C03F C044 0.0 . . . . ?
C01A C045 C03N C044 0.0 . . . . ?
C045 C03N C044 C03F 0.0 . . . . ?
C03N C044 C03F C01V 0.0 . . . . ?
C03F C01V C01A C045 0.0 . . . . ?
C024 P00K C02N C02D -109.0(9) . . . . ?
C024 P00K C02N C02K 74.0(9) . . . . ?
C024 P00K C01Q C03S 7.7(11) . . . . ?
C024 P00K C01Q C038 179.7(8) . . . . ?
C024 C02A C040 C02Q 0.0 . . . . ?
C02A C024 C025 C01P 0.0 . . . . ?
C02A C040 C02Q C01P 0.0 . . . . ?
C040 C02Q C01P C025 0.0 . . . . ?
C02Q C01P C025 C024 0.0 . . . . ?
C025 C024 C02A C040 0.0 . . . . ?
C02B P00O C01V C01A -179.9(8) . . . . ?
C02B P00O C01V C03F -1.6(11) . . . . ?
C02B P00O C01W C02Z 71.9(10) . . . . ?
C02B P00O C01W C016 -101.4(10) . . . . ?
C02B C02M C03H C051 0.0 . . . . ?
C02M C02B C03T C04P 0.0 . . . . ?
C02M C03H C051 C04P 0.0 . . . . ?
C03H C051 C04P C03T 0.0 . . . . ?
C051 C04P C03T C02B 0.0 . . . . ?
C03T C02B C02M C03H 0.0 . . . . ?
C02E C01C C01B C01F 0.0 . . . . ?
C01C C02E C022 C027 0.0 . . . . ?
C01C C01B C01F C027 0.0 . . . . ?
C01B C01F C027 C022 0.0 . . . . ?
C01B C01F C027 C047 177.4(17) . . . . ?
C01F C027 C022 C02E 0.0 . . . . ?
C022 C02E C01C S00L 175.6(11) . . . . ?
C022 C02E C01C C01B 0.0 . . . . ?
C02G C017 C01K C03L 0.0 . . . . ?
C017 P00J C014 C01U 178.1(7) . . . . ?
C017 P00J C014 C00Z 0.7(10) . . . . ?
C017 P00J C02S C44 -58.3(10) . . . . ?
C017 P00J C02S C036 123.5(9) . . . . ?
C017 C02G C04H C02V 0.0 . . . . ?
C017 C01K C03L C02V 0.0 . . . . ?
C01K C03L C02V C04H 0.0 . . . . ?
C03L C02V C04H C02G 0.0 . . . . ?
C04H C02G C017 P00J -174.8(11) . . . . ?
C04H C02G C017 C01K 0.0 . . . . ?
C02I C01N C030 C01M 0.0 . . . . ?
C02I C01N C030 C02U -179.8(17) . . . . ?
C01N C02I C03R S00G 173.9(11) . . . . ?
C01N C02I C03R C01G 0.0 . . . . ?
C01N C030 C01M C01G 0.0 . . . . ?
C030 C01M C01G C03R 0.0 . . . . ?
C01M C01G C03R S00G -174.2(10) . . . . ?
C01M C01G C03R C02I 0.0 . . . . ?
C03R C02I C01N C030 0.0 . . . . ?
C02N P00K C024 C02A 32.8(11) . . . . ?
C02N P00K C024 C025 -142.9(9) . . . . ?
C02N P00K C01Q C03S -99.9(10) . . . . ?
C02N P00K C01Q C038 72.0(9) . . . . ?
C02N C02D C03I C01D 0.0 . . . . ?
C02D C02N C02K O00R -178.3(13) . . . . ?
C02D C02N C02K C01Z 0.0 . . . . ?
C02D C03I C01D C01Z 0.0 . . . . ?
C03I C01D C01Z C02K 0.0 . . . . ?
C01D C01Z C02K O00R 178.1(15) . . . . ?
C01D C01Z C02K C02N 0.0 . . . . ?
C02K O00R C01O C00X -134.9(12) . . . . ?
C02K O00R C01O C028 51.6(18) . . . . ?
C02K C02N C02D C03I 0.0 . . . . ?
C02U C030 C01M C01G 179.8(16) . . . . ?
C02W C03V C03M C01L 0.0 . . . . ?
C03V C02W C03J C03Z 0.0 . . . . ?
C03V C03M C01L C03Z 0.0 . . . . ?
C03V C03M C01L C035 179.8(18) . . . . ?
C03M C01L C03Z C03J 0.0 . . . . ?
C01L C03Z C03J C02W 0.0 . . . . ?
C03J C02W C03V C03M 0.0 . . . . ?
C02Z O00S C03W C03O -152.6(14) . . . . ?
C02Z O00S C03W C33 37(2) . . . . ?
C02Z C048 C02J C033 0.0 . . . . ?
C048 C02Z C01W P00O -173.5(12) . . . . ?
C048 C02Z C01W C016 0.0 . . . . ?
C048 C02J C033 C016 0.0 . . . . ?
C02J C033 C016 C01W 0.0 . . . . ?
C033 C016 C01W P00O 173.0(13) . . . . ?
C033 C016 C01W C02Z 0.0 . . . . ?
C01W P00O C01V C01A 74.7(10) . . . . ?
C01W P00O C01V C03F -106.9(10) . . . . ?
C01W P00O C02B C02M -128.0(9) . . . . ?
C01W P00O C02B C03T 46.5(11) . . . . ?
C01W C02Z C048 C02J 0.0 . . . . ?
C035 C01L C03Z C03J -179.8(18) . . . . ?
F03C C50 C03U C62 -177(2) . . . . ?
C03O P00P C26 C24 -143.8(11) . . . . ?
C03O P00P C26 C39 35.0(12) . . . . ?
C03O P00P C54 C02F 75.8(14) . . . . ?
C03O P00P C54 C139 -103.9(14) . . . . ?
C03O C32 C046 C42 0.0 . . . . ?
C32 C03O C03W O00S -171.2(18) . . . . ?
C32 C03O C03W C33 0.0 . . . . ?
C32 C046 C42 C33 0.0 . . . . ?
C046 C42 C33 C03W 0.0 . . . . ?
C42 C33 C03W O00S 170.6(19) . . . . ?
C42 C33 C03W C03O 0.0 . . . . ?
C03W O00S C02Z C048 55(2) . . . . ?
C03W O00S C02Z C01W -127.7(16) . . . . ?
C03W C03O C32 C046 0.0 . . . . ?
C03S C039 C02O C03Y 0.0 . . . . ?
C039 C03S C01Q P00K 171.7(12) . . . . ?
C039 C03S C01Q C038 0.0 . . . . ?
C039 C02O C03Y C038 0.0 . . . . ?
C02O C03Y C038 C01Q 0.0 . . . . ?
C03Y C038 C01Q P00K -172.2(11) . . . . ?
C03Y C038 C01Q C03S 0.0 . . . . ?
C01Q P00K C024 C02A -73.6(11) . . . . ?
C01Q P00K C024 C025 110.7(10) . . . . ?
C01Q P00K C02N C02D -0.6(10) . . . . ?
C01Q P00K C02N C02K -177.7(8) . . . . ?
C01Q C03S C039 C02O 0.0 . . . . ?
C042 C03A C02R C00V 0.0 . . . . ?
C03A C042 C04I C03K 0.0 . . . . ?
C03A C02R C00V Au09 177.9(12) . . . . ?
C03A C02R C00V C03K 0.0 . . . . ?
C02R C00V C03K C04I 0.0 . . . . ?
C00V C03K C04I C042 0.0 . . . . ?
C04I C042 C03A C02R 0.0 . . . . ?
C047 C027 C022 C02E -177.4(17) . . . . ?
C5 C24 C26 P00P 178.8(15) . . . . ?
C5 C24 C26 C39 0.0 . . . . ?
C24 C5 C40 C87 0.0 . . . . ?
C24 C26 C39 C87 0.0 . . . . ?
C26 P00P C03O C32 -113.5(12) . . . . ?
C26 P00P C03O C03W 62.4(12) . . . . ?
C26 P00P C54 C02F -175.8(12) . . . . ?
C26 P00P C54 C139 4.5(16) . . . . ?
C26 C39 C87 C40 0.0 . . . . ?
C39 C87 C40 C5 0.0 . . . . ?
C40 C5 C24 C26 0.0 . . . . ?
C36 C041 C45 C60 0.0 . . . . ?
C36 C041 C45 C81 -179(2) . . . . ?
C041 C36 C023 S00N -175.7(14) . . . . ?
C041 C36 C023 C034 0.0 . . . . ?
C041 C45 C60 C034 0.0 . . . . ?
C45 C60 C034 C023 0.0 . . . . ?
C60 C034 C023 S00N 175.9(13) . . . . ?
C60 C034 C023 C36 0.0 . . . . ?
C023 C36 C041 C45 0.0 . . . . ?
F44 C82 C55 C68 177(2) . . . . ?
C54 P00P C03O C32 -4.1(15) . . . . ?
C54 P00P C03O C03W 171.9(12) . . . . ?
C54 P00P C26 C24 105.9(13) . . . . ?
C54 P00P C26 C39 -75.3(13) . . . . ?
C54 C02F C04C C138 0.0 . . . . ?
C02F C54 C139 C99 0.0 . . . . ?
C02F C04C C138 C99 0.0 . . . . ?
C04C C138 C99 C139 0.0 . . . . ?
C138 C99 C139 C54 0.0 . . . . ?
C139 C54 C02F C04C 0.0 . . . . ?
C61 C41 C04R C50 0.0 . . . . ?
C61 B100 C04K C101 8(3) . . . . ?
C61 B100 C04K C68 -167.9(16) . . . . ?
C61 B100 C37 C29 69(3) . . . . ?
C61 B100 C37 C2 -99(3) . . . . ?
C61 B100 C1 C48 58(3) . . . . ?
C61 B100 C1 C3 -121(2) . . . . ?
C41 C61 C62 C03U 0.0 . . . . ?
C41 C61 B100 C04K 118(2) . . . . ?
C41 C61 B100 C37 -1(3) . . . . ?
C41 C61 B100 C1 -124(2) . . . . ?
C41 C04R C50 F03C 178(2) . . . . ?
C41 C04R C50 C03U 0.0 . . . . ?
C04R C50 C03U C62 0.0 . . . . ?
C50 C03U C62 C61 0.0 . . . . ?
C62 C61 C41 C04R 0.0 . . . . ?
C62 C61 B100 C04K -65(3) . . . . ?
C62 C61 B100 C37 176.2(19) . . . . ?
C62 C61 B100 C1 54(3) . . . . ?
C81 C45 C60 C034 179(2) . . . . ?
B100 C61 C41 C04R 177(2) . . . . ?
B100 C61 C62 C03U -177(2) . . . . ?
B100 C37 C2 C155 168(2) . . . . ?
B100 C1 C3 C51 179(3) . . . . ?
C101 C95 C82 F44 -177(3) . . . . ?
C101 C95 C82 C55 0.0 . . . . ?
C95 C101 C04K B100 -176(3) . . . . ?
C95 C101 C04K C68 0.0 . . . . ?
C95 C82 C55 C68 0.0 . . . . ?
C82 C55 C68 C04K 0.0 . . . . ?
C55 C68 C04K B100 176(2) . . . . ?
C55 C68 C04K C101 0.0 . . . . ?
C04K B100 C37 C29 -52(3) . . . . ?
C04K B100 C37 C2 140(2) . . . . ?
C04K B100 C1 C48 176.5(19) . . . . ?
C04K B100 C1 C3 -3(3) . . . . ?
C04K C101 C95 C82 0.0 . . . . ?
F28 C4 C179 C48 175(3) . . . . ?
F28 C4 C51 C3 -174(3) . . . . ?
F30 C56 C38 C29 174(3) . . . . ?
F30 C56 C155 C2 -175(3) . . . . ?
C56 C38 C29 C37 0.0 . . . . ?
C38 C56 C155 C2 0.0 . . . . ?
C38 C29 C37 B100 -168(2) . . . . ?
C38 C29 C37 C2 0.0 . . . . ?
C29 C37 C2 C155 0.0 . . . . ?
C37 B100 C04K C101 130(2) . . . . ?
C37 B100 C04K C68 -46(3) . . . . ?
C37 B100 C1 C48 -64(3) . . . . ?
C37 B100 C1 C3 116(2) . . . . ?
C37 C2 C155 C56 0.0 . . . . ?
C155 C56 C38 C29 0.0 . . . . ?
C44 C02S C036 C02P 0.0 . . . . ?
C02S P00J C014 C01U 70.7(8) . . . . ?
C02S P00J C014 C00Z -106.6(9) . . . . ?
C02S P00J C017 C02G -12.0(10) . . . . ?
C02S P00J C017 C01K 173.1(8) . . . . ?
C02S C44 C49 C04F 0.0 . . . . ?
C02S C036 C02P C04F 0.0 . . . . ?
C036 C02P C04F C49 0.0 . . . . ?
C02P C04F C49 C44 0.0 . . . . ?
C49 C44 C02S P00J -178.2(12) . . . . ?
C49 C44 C02S C036 0.0 . . . . ?
C4 C179 C48 C1 0.0 . . . . ?
C179 C4 C51 C3 0.0 . . . . ?
C179 C48 C1 B100 -179(3) . . . . ?
C179 C48 C1 C3 0.0 . . . . ?
C48 C1 C3 C51 0.0 . . . . ?
C1 B100 C04K C101 -108(2) . . . . ?
C1 B100 C04K C68 76(2) . . . . ?
C1 B100 C37 C29 -172(2) . . . . ?
C1 B100 C37 C2 20(3) . . . . ?
C1 C3 C51 C4 0.0 . . . . ?
C51 C4 C179 C48 0.0 . . . . ?

loop_
_smtbx_masks_void_nr
_smtbx_masks_void_average_x
_smtbx_masks_void_average_y
_smtbx_masks_void_average_z
_smtbx_masks_void_volume
_smtbx_masks_void_count_electrons
_smtbx_masks_void_content
1 -0.453 0.000 0.000 1372.9 160.3 ?
2 0.250 0.934 0.385 14.7 0.0 ?
3 0.750 0.066 0.615 14.7 0.0 ?
